data_2108789
loop_
_publ_author_name
'Yakubovich, Olga V.'
'Kiriukhina, Galina V.'
'Volkov, Anatoliy S.'
'Dimitrova, Olga V.'
'Borovikova, Elena Yu.'

_publ_section_title
;
 Novel aluminophosphate Na~6~[Al~3~P~5~O~20~] with the original
 microporous crystal structure established in the study of a
 pseudomerohedric microtwin
;
_journal_coeditor_code JE5036SUP1
_journal_issue 2
_journal_name_full 'Acta Crystallographica Section B'
_journal_page_first
;
;
_journal_paper_doi 10.1107/S2052520621001785
_journal_volume 77
_journal_year 2021
_chemical_formula_iupac 'Na6 [Al3 P5 O20)]'
_chemical_formula_moiety 'Al3 Na6 O20 P5'
_chemical_formula_sum 'Al3 Na6 O20 P5'
_chemical_formula_weight 693.73
_chemical_name_common 'Sodium aluminophosphate'
_chemical_name_systematic 'Sodium aluminophosphate'
_space_group_crystal_system monoclinic
_space_group_IT_number 15
_space_group_name_Hall '-C 2yc'
_space_group_name_H-M_alt 'C 1 2/c 1'
_atom_sites_solution_primary direct
_atom_sites_solution_secondary difmap
_audit_creation_method SHELXL-2014/7
_cell_angle_alpha 90
_cell_angle_beta 90.063(9)
_cell_angle_gamma 90
_cell_formula_units_Z 16
_cell_length_a 18.631(4)
_cell_length_b 37.410(9)
_cell_length_c 9.2720(8)
_cell_measurement_reflns_used 18259
_cell_measurement_temperature 293(2)
_cell_measurement_theta_max 30.616
_cell_measurement_theta_min 2.909
_cell_volume 6462(2)
_computing_cell_refinement
;
CrysAlis PRO (Agilent, 2014)
;
_computing_data_collection
;
CrysAlis PRO (Agilent, 2014)
;
_computing_data_reduction
;
CrysAlis PRO (Agilent, 2014)
;
_computing_molecular_graphics 'DIAMOND (Brandenburg, 2006)'
_computing_structure_refinement 'SHELXL2014 (Sheldrick, 2015b)'
_computing_structure_solution 'SHELXT (Sheldrick, 2015a)'
_diffrn_ambient_temperature 293(2)
_diffrn_detector_area_resol_mean 16.063
_diffrn_measured_fraction_theta_full 0.998
_diffrn_measured_fraction_theta_max 0.989
_diffrn_measurement_device_type 'Agilent Xcalibur Sapphire3'
_diffrn_measurement_method /w
_diffrn_radiation_type MoK\a
_diffrn_radiation_wavelength 0.71073
_diffrn_reflns_av_R_equivalents 0.0442
_diffrn_reflns_av_unetI/netI 0.0333
_diffrn_reflns_Laue_measured_fraction_full 0.998
_diffrn_reflns_Laue_measured_fraction_max 0.989
_diffrn_reflns_limit_h_max 26
_diffrn_reflns_limit_h_min -26
_diffrn_reflns_limit_k_max 52
_diffrn_reflns_limit_k_min -50
_diffrn_reflns_limit_l_max 13
_diffrn_reflns_limit_l_min -12
_diffrn_reflns_number 54144
_diffrn_reflns_point_group_measured_fraction_full 0.998
_diffrn_reflns_point_group_measured_fraction_max 0.989
_diffrn_reflns_theta_full 25.242
_diffrn_reflns_theta_max 29.998
_diffrn_reflns_theta_min 2.934
_diffrn_source 'Enhance X-ray Source'
_exptl_absorpt_coefficient_mu 1.011
_exptl_absorpt_correction_T_max 0.915
_exptl_absorpt_correction_T_min 0.899
_exptl_absorpt_correction_type gaussian
_exptl_absorpt_process_details
;
(CrysAlis PRO; Agilent, 2014)
;
_exptl_crystal_colour colorless
_exptl_crystal_density_diffrn 2.852
_exptl_crystal_description isometric
_exptl_crystal_F_000 5440
_exptl_crystal_size_max 0.135
_exptl_crystal_size_mid 0.129
_exptl_crystal_size_min 0.120
_refine_diff_density_max 1.099
_refine_diff_density_min -0.925
_refine_diff_density_rms 0.202
_refine_ls_extinction_method none
_refine_ls_goodness_of_fit_ref 1.191
_refine_ls_hydrogen_treatment undef
_refine_ls_matrix_type full
_refine_ls_number_parameters 574
_refine_ls_number_reflns 9150
_refine_ls_number_restraints 0
_refine_ls_restrained_S_all 1.191
_refine_ls_R_factor_all 0.0707
_refine_ls_R_factor_gt 0.0670
_refine_ls_shift/su_max 0.001
_refine_ls_shift/su_mean 0.000
_refine_ls_structure_factor_coef Fsqd
_refine_ls_weighting_details 'w=1/[\s^2^(Fo^2^)+(0.0060P)^2^+200.0000P] where P=(Fo^2^+2Fc^2^)/3'
_refine_ls_weighting_scheme calc
_refine_ls_wR_factor_gt 0.1501
_refine_ls_wR_factor_ref 0.1516
_reflns_Friedel_coverage 0.000
_reflns_number_gt 8598
_reflns_number_total 9150
_reflns_threshold_expression 'I > 2\s(I)'
_cod_data_source_file je5036sup1.cif
_cod_data_source_block I
_cod_original_sg_symbol_H-M 'C 2/c'
_cod_database_code 2108789
_shelx_shelxl_version_number 2014/7
_shelx_space_group_comment
;
The symmetry employed for this shelxl refinement is uniquely defined
by the following loop, which should always be used as a source of
symmetry information in preference to the above space-group names.
They are only intended as comments.
;
_shelx_estimated_absorpt_t_min 0.876
_shelx_estimated_absorpt_t_max 0.888
_exptl_absorpt_special_details
;
Numerical absorption correction based on gaussian integration over
a multifaceted crystal model

CrysAlisPro, Agilent Technologies,
Version 1.171.37.35 (release 13-08-2014 CrysAlis171 .NET)
(compiled Aug 13 2014,18:06:01)
;

loop_
_space_group_symop_operation_xyz
'x, y, z'
'-x, y, -z+1/2'
'x+1/2, y+1/2, z'
'-x+1/2, y+1/2, -z+1/2'
'-x, -y, -z'
'x, -y, z-1/2'
'-x+1/2, -y+1/2, -z'
'x+1/2, -y+1/2, z-1/2'

loop_
_atom_site_label
_atom_site_type_symbol
_atom_site_fract_x
_atom_site_fract_y
_atom_site_fract_z
_atom_site_U_iso_or_equiv
_atom_site_adp_type
_atom_site_occupancy
_atom_site_site_symmetry_order
_atom_site_calc_flag
_atom_site_refinement_flags_posn
_atom_site_refinement_flags_adp
_atom_site_refinement_flags_occupancy
_atom_site_disorder_assembly
_atom_site_disorder_group
P1 P 0.0000 0.56150(7) 0.2500 0.0056(5) Uani 1 2 d S T P . .
P2 P 0.01162(10) 0.66311(5) 0.0578(2) 0.0069(3) Uani 1 1 d . . . . .
P3 P 0.15501(10) 0.71116(5) -0.2465(2) 0.0053(3) Uani 1 1 d . . . . .
P4 P 0.24895(12) 0.81215(5) -0.24317(16) 0.0065(3) Uani 1 1 d . . . . .
P5 P 0.24966(13) 0.58952(5) 0.45524(18) 0.0098(3) Uani 1 1 d . . . . .
P6 P 0.40348(11) 0.53914(5) 0.7306(2) 0.0075(3) Uani 1 1 d . . . . .
P7 P 0.09598(11) 0.53869(5) 0.7593(2) 0.0078(3) Uani 1 1 d . . . . .
P8 P 0.25144(12) 0.58307(4) 1.06836(18) 0.0082(3) Uani 1 1 d . . . . .
P9 P 0.5000 0.56325(7) 0.2500 0.0052(5) Uani 1 2 d S T P . .
P10 P 0.65359(10) 0.71258(5) -0.2416(2) 0.0052(3) Uani 1 1 d . . . . .
P11 P 0.49832(10) 0.66340(5) 0.0592(2) 0.0063(3) Uani 1 1 d . . . . .
Al1 Al 0.2500 0.7500 0.0000 0.0063(5) Uani 1 2 d S . P . .
Al2 Al 0.12441(14) 0.62472(7) 0.27223(19) 0.0059(2) Uani 1 1 d . . . . .
Al3 Al 0.0000 0.5000 1.0000 0.0074(6) Uani 1 2 d S . P . .
Al4 Al 0.7500 0.7500 0.0000 0.0071(5) Uani 1 2 d S . P . .
Al5 Al 0.5000 0.5000 0.5000 0.0065(6) Uani 1 2 d S . P . .
Al6 Al 0.25118(14) 0.56230(6) 0.7607(2) 0.0078(4) Uani 1 1 d . . . . .
Al7 Al 0.5000 0.68771(9) -0.2500 0.0067(6) Uani 1 2 d S T P . .
Al8 Al 0.37599(15) 0.62519(7) 0.24733(18) 0.0059(2) Uani 1 1 d . . . . .
Al9 Al 0.0000 0.68663(9) -0.2500 0.0062(6) Uani 1 2 d S T P . .
Na1 Na 0.6226(2) 0.62577(9) -0.1070(3) 0.0150(5) Uani 1 1 d . . . . .
Na2 Na 0.13030(18) 0.62380(9) 0.8987(3) 0.0126(5) Uani 1 1 d . . . . .
Na3 Na 0.0330(2) 0.59018(9) 0.5567(4) 0.0240(8) Uani 1 1 d . . . . .
Na4 Na 0.7187(2) 0.66086(9) -0.4406(4) 0.0206(7) Uani 1 1 d . . . . .
Na5 Na 0.07408(15) 0.75118(10) 0.0055(4) 0.0140(6) Uani 1 1 d . . . . .
Na6 Na -0.0945(2) 0.71208(10) 0.1821(5) 0.0269(9) Uani 1 1 d . . . . .
Na7 Na 0.22652(19) 0.66205(9) -0.4459(4) 0.0175(7) Uani 1 1 d . . . . .
Na8 Na 0.5982(2) 0.71412(10) 0.1976(5) 0.0224(8) Uani 1 1 d . . . . .
Na9 Na 0.4733(3) 0.58814(16) 0.9447(7) 0.0189(11) Uani 0.72 1 d . . P . .
Na9' Na 0.4451(8) 0.5883(5) 0.9647(19) 0.0189(11) Uani 0.28 1 d . . P . .
Na10 Na 0.3538(4) 0.5335(2) 1.3432(11) 0.0298(19) Uani 0.5 1 d . . P . .
Na11 Na 0.1789(4) 0.49582(19) 1.0052(8) 0.0195(15) Uani 0.5 1 d . . P . .
Na12 Na 0.3171(4) 0.50129(17) 0.4961(7) 0.0173(14) Uani 0.5 1 d . . P . .
Na13 Na 0.3500(4) 0.5356(2) 1.2002(10) 0.0238(16) Uani 0.5 1 d . . P . .
Na14 Na 0.1474(4) 0.5357(2) 1.1972(12) 0.0285(18) Uani 0.5 1 d . . P . .
Na15 Na 0.1551(4) 0.5376(2) 0.3125(11) 0.0272(17) Uani 0.5 1 d . . P . .
O1 O 0.2452(4) 0.54325(14) 1.0825(7) 0.0245(13) Uani 1 1 d . . . . .
O2 O 0.0239(3) 0.53952(14) 0.1202(6) 0.0121(10) Uani 1 1 d . . . . .
O3 O 0.0642(3) 0.58374(15) 0.2966(7) 0.0147(11) Uani 1 1 d . . . . .
O4 O 0.0769(3) 0.51133(14) 0.8748(6) 0.0126(11) Uani 1 1 d . . . . .
O5 O 0.0658(3) 0.52928(14) 0.6112(6) 0.0111(7) Uani 1 1 d . . . . .
O6 O 0.0729(3) 0.71611(15) -0.2657(6) 0.0119(8) Uani 1 1 d . . . . .
O7 O 0.6690(3) 0.67408(14) -0.2056(6) 0.0104(7) Uani 1 1 d . . . . .
O8 O 0.0780(3) 0.57655(14) 0.7968(6) 0.0127(8) Uani 1 1 d . . . . .
O9 O 0.5715(3) 0.71778(15) -0.2609(6) 0.0104(7) Uani 1 1 d . . . . .
O10 O 0.0134(3) 0.65663(15) -0.1092(6) 0.0106(7) Uani 1 1 d . . . . .
O11 O 0.0228(3) 0.70182(15) 0.0937(7) 0.0142(11) Uani 1 1 d . . . . .
O12 O 0.4795(3) 0.70182(14) 0.0920(7) 0.0156(11) Uani 1 1 d . . . . .
O13 O 0.3202(3) 0.53150(16) 0.7569(6) 0.0116(7) Uani 1 1 d . . . . .
O14 O 0.1723(3) 0.67302(14) -0.2065(6) 0.0119(8) Uani 1 1 d . . . . .
O15 O 0.5075(3) 0.65746(15) -0.1086(6) 0.0098(7) Uani 1 1 d . . . . .
O16 O 0.1801(3) 0.53343(16) 0.7419(6) 0.0116(7) Uani 1 1 d . . . . .
O17 O 0.2600(3) 0.59296(13) 0.6219(5) 0.0097(9) Uani 1 1 d . . . . .
O18 O 0.4401(3) 0.63688(14) 0.0990(6) 0.0115(10) Uani 1 1 d . . . . .
O19 O 0.2450(3) 0.59283(13) 0.9024(5) 0.0122(9) Uani 1 1 d . . . . .
O20 O 0.5728(3) 0.65328(14) 0.1208(6) 0.0106(7) Uani 1 1 d . . . . .
O21 O 0.4199(3) 0.57845(14) 0.7313(6) 0.0127(8) Uani 1 1 d . . . . .
O22 O 0.6847(3) 0.72214(13) -0.3899(5) 0.0067(6) Uani 1 1 d . . . . .
O23 O 0.0729(3) 0.63980(14) 0.1117(6) 0.0098(7) Uani 1 1 d . . . . .
O24 O -0.0611(3) 0.65043(14) 0.1043(6) 0.0129(10) Uani 1 1 d . . . . .
O25 O 0.2726(3) 0.78998(12) -0.1126(6) 0.0082(7) Uani 1 1 d . . . . .
O26 O 0.1893(3) 0.60230(17) 1.1416(6) 0.0177(8) Uani 1 1 d . . . . .
O27 O 0.4191(3) 0.52232(13) 0.5851(6) 0.0111(7) Uani 1 1 d . . . . .
O28 O 0.4385(3) 0.51914(14) 0.8549(6) 0.0115(10) Uani 1 1 d . . . . .
O29 O 0.1757(3) 0.60578(16) 0.4297(7) 0.0165(8) Uani 1 1 d . . . . .
O30 O 0.1748(2) 0.73914(12) -0.1314(5) 0.0057(9) Uani 1 1 d . . . . .
O31 O 0.1841(3) 0.83499(13) -0.1959(6) 0.0074(6) Uani 1 1 d . . . . .
O32 O 0.3245(3) 0.59625(16) 1.1147(7) 0.0165(8) Uani 1 1 d . . . . .
O33 O 0.2254(3) 0.79003(12) -0.3748(6) 0.0082(7) Uani 1 1 d . . . . .
O34 O 0.1876(3) 0.72063(13) -0.3939(5) 0.0067(6) Uani 1 1 d . . . . .
O35 O 0.6739(3) 0.73912(13) -0.1230(6) 0.0079(9) Uani 1 1 d . . . . .
O36 O 0.4787(3) 0.54067(13) 0.1180(6) 0.0105(9) Uani 1 1 d . . . . .
O37 O 0.4347(3) 0.58530(14) 0.2963(6) 0.0096(9) Uani 1 1 d . . . . .
O38 O 0.3093(3) 0.61353(16) 0.3967(7) 0.0177(8) Uani 1 1 d . . . . .
O39 O 0.2534(5) 0.55094(14) 0.4096(7) 0.0315(16) Uani 1 1 d . . . . .
O40 O 0.3153(3) 0.83426(13) -0.2886(6) 0.0074(6) Uani 1 1 d . . . . .

loop_
_atom_site_aniso_label
_atom_site_aniso_U_11
_atom_site_aniso_U_22
_atom_site_aniso_U_33
_atom_site_aniso_U_23
_atom_site_aniso_U_13
_atom_site_aniso_U_12
P1 0.0052(11) 0.0048(11) 0.0068(11) 0.000 -0.0013(10) 0.000
P2 0.0082(8) 0.0064(7) 0.0060(8) 0.0001(6) 0.0017(7) 0.0006(6)
P3 0.0029(7) 0.0076(8) 0.0056(8) -0.0001(6) 0.0006(6) -0.0010(6)
P4 0.0077(7) 0.0054(7) 0.0064(7) -0.0002(5) 0.0005(9) 0.0002(7)
P5 0.0157(8) 0.0081(7) 0.0057(7) 0.0022(6) 0.0002(8) 0.0027(8)
P6 0.0104(8) 0.0052(8) 0.0070(8) -0.0009(6) -0.0007(7) 0.0023(6)
P7 0.0092(8) 0.0075(8) 0.0068(8) 0.0015(6) -0.0011(7) -0.0010(7)
P8 0.0100(7) 0.0083(7) 0.0062(7) -0.0026(6) 0.0002(8) 0.0005(7)
P9 0.0047(11) 0.0038(11) 0.0070(11) 0.000 -0.0011(10) 0.000
P10 0.0019(7) 0.0066(8) 0.0072(8) 0.0005(6) -0.0005(7) -0.0007(6)
P11 0.0088(7) 0.0042(7) 0.0058(8) -0.0013(6) -0.0003(6) 0.0001(6)
Al1 0.0094(12) 0.0051(11) 0.0044(11) 0.0011(9) -0.0001(14) 0.0027(12)
Al2 0.0048(5) 0.0065(5) 0.0064(5) -0.0001(5) 0.0025(7) -0.0002(5)
Al3 0.0070(13) 0.0071(13) 0.0081(15) -0.0001(12) 0.0006(12) -0.0021(11)
Al4 0.0094(12) 0.0065(11) 0.0053(12) 0.0009(9) -0.0010(14) -0.0001(12)
Al5 0.0066(13) 0.0071(13) 0.0057(14) -0.0005(12) 0.0004(12) 0.0034(11)
Al6 0.0085(9) 0.0073(9) 0.0077(9) 0.0016(6) 0.0003(11) 0.0006(9)
Al7 0.0060(14) 0.0084(14) 0.0058(14) 0.000 -0.0001(12) 0.000
Al8 0.0048(5) 0.0065(5) 0.0064(5) -0.0001(5) 0.0025(7) -0.0002(5)
Al9 0.0031(13) 0.0076(14) 0.0079(14) 0.000 -0.0006(12) 0.000
Na1 0.0157(13) 0.0125(12) 0.0168(13) -0.0020(14) -0.0002(16) -0.0011(10)
Na2 0.0125(13) 0.0103(12) 0.0148(13) -0.0012(13) -0.0005(14) -0.0002(10)
Na3 0.038(2) 0.0171(16) 0.0170(17) 0.0053(14) -0.0053(17) 0.0084(15)
Na4 0.0295(18) 0.0164(15) 0.0157(16) 0.0002(13) -0.0016(16) 0.0051(14)
Na5 0.0138(13) 0.0116(12) 0.0167(14) -0.0004(11) 0.0014(15) -0.0008(13)
Na6 0.0194(18) 0.0143(16) 0.047(3) -0.0061(17) 0.0090(18) 0.0033(14)
Na7 0.0231(16) 0.0122(14) 0.0172(16) -0.0001(12) -0.0019(14) 0.0024(12)
Na8 0.0192(17) 0.0160(16) 0.032(2) -0.0063(15) -0.0038(16) -0.0001(14)
Na9 0.027(3) 0.0167(17) 0.013(2) -0.0045(17) -0.002(3) -0.006(3)
Na9' 0.027(3) 0.0167(17) 0.013(2) -0.0045(17) -0.002(3) -0.006(3)
Na10 0.012(3) 0.016(3) 0.061(6) 0.005(4) 0.007(3) 0.007(3)
Na11 0.017(3) 0.021(3) 0.020(4) -0.005(3) -0.005(3) 0.001(3)
Na12 0.026(3) 0.011(3) 0.015(3) 0.001(3) -0.004(3) 0.001(2)
Na13 0.012(3) 0.024(4) 0.036(4) 0.006(3) 0.004(3) 0.001(3)
Na14 0.011(3) 0.021(4) 0.053(6) 0.009(4) 0.002(4) -0.008(3)
Na15 0.017(3) 0.016(3) 0.048(5) -0.001(3) 0.004(3) -0.007(3)
O1 0.036(3) 0.010(2) 0.027(3) 0.001(2) -0.002(3) 0.001(3)
O2 0.018(3) 0.009(2) 0.009(2) -0.0044(19) 0.001(2) 0.0009(19)
O3 0.016(3) 0.010(2) 0.018(3) -0.002(2) -0.002(2) -0.003(2)
O4 0.013(2) 0.014(2) 0.010(2) 0.006(2) 0.005(2) 0.002(2)
O5 0.0123(17) 0.0107(16) 0.0102(16) -0.0026(13) -0.0052(14) 0.0041(13)
O6 0.0111(18) 0.0103(17) 0.0143(18) 0.0031(14) -0.0020(15) 0.0005(13)
O7 0.0078(17) 0.0100(17) 0.0134(18) 0.0015(13) -0.0007(14) 0.0009(13)
O8 0.0171(19) 0.0057(15) 0.0152(19) 0.0016(14) -0.0074(15) -0.0011(14)
O9 0.0078(17) 0.0100(17) 0.0134(18) 0.0015(13) -0.0007(14) 0.0009(13)
O10 0.0102(16) 0.0126(16) 0.0091(16) 0.0009(14) -0.0043(14) 0.0003(13)
O11 0.009(2) 0.014(2) 0.020(3) -0.005(2) 0.005(2) -0.001(2)
O12 0.026(3) 0.006(2) 0.015(3) -0.001(2) 0.001(2) 0.004(2)
O13 0.0052(15) 0.0110(15) 0.0185(17) 0.0005(12) 0.0025(15) 0.0008(15)
O14 0.0111(18) 0.0103(17) 0.0143(18) 0.0031(14) -0.0020(15) 0.0005(13)
O15 0.0082(16) 0.0150(17) 0.0060(15) 0.0049(14) -0.0029(13) 0.0003(13)
O16 0.0052(15) 0.0110(15) 0.0185(17) 0.0005(12) 0.0025(15) 0.0008(15)
O17 0.008(2) 0.014(2) 0.008(2) 0.0010(18) -0.0001(19) -0.0027(18)
O18 0.008(2) 0.015(2) 0.012(2) -0.0002(19) 0.0063(19) 0.0051(18)
O19 0.014(2) 0.015(2) 0.007(2) 0.0000(18) -0.003(2) 0.004(2)
O20 0.0102(16) 0.0126(16) 0.0091(16) 0.0009(14) -0.0043(14) 0.0003(13)
O21 0.0171(19) 0.0057(15) 0.0152(19) 0.0016(14) -0.0074(15) -0.0011(14)
O22 0.0051(14) 0.0100(15) 0.0050(14) 0.0006(12) -0.0008(13) -0.0023(12)
O23 0.0082(16) 0.0150(17) 0.0060(15) 0.0049(14) -0.0029(13) 0.0003(13)
O24 0.009(2) 0.017(2) 0.012(2) 0.009(2) 0.003(2) 0.0057(19)
O25 0.0081(15) 0.0066(15) 0.0098(16) 0.0008(12) -0.0010(14) 0.0012(11)
O26 0.0094(18) 0.026(2) 0.0172(19) -0.0024(16) 0.0048(15) 0.0019(15)
O27 0.0123(17) 0.0107(16) 0.0102(16) -0.0026(13) -0.0052(14) 0.0041(13)
O28 0.013(2) 0.015(2) 0.007(2) -0.0022(18) -0.0021(19) 0.0000(19)
O29 0.0055(16) 0.026(2) 0.0184(19) -0.0025(17) -0.0046(15) -0.0016(14)
O30 0.006(2) 0.005(2) 0.007(2) -0.0012(17) 0.0010(17) -0.0012(16)
O31 0.0062(15) 0.0054(14) 0.0107(15) 0.0019(13) 0.0033(13) 0.0016(12)
O32 0.0055(16) 0.026(2) 0.0184(19) -0.0025(17) -0.0046(15) -0.0016(14)
O33 0.0081(15) 0.0066(15) 0.0098(16) 0.0008(12) -0.0010(14) 0.0012(11)
O34 0.0051(14) 0.0100(15) 0.0050(14) 0.0006(12) -0.0008(13) -0.0023(12)
O35 0.006(2) 0.007(2) 0.011(2) -0.0024(18) 0.0017(19) -0.0014(17)
O36 0.020(3) 0.007(2) 0.005(2) 0.0001(18) -0.001(2) 0.0008(19)
O37 0.007(2) 0.011(2) 0.012(2) 0.0012(19) 0.0009(19) 0.0012(18)
O38 0.0094(18) 0.026(2) 0.0172(19) -0.0024(16) 0.0048(15) 0.0019(15)
O39 0.070(5) 0.008(2) 0.017(3) -0.002(2) -0.002(4) 0.001(3)
O40 0.0062(15) 0.0054(14) 0.0107(15) 0.0019(13) 0.0033(13) 0.0016(12)

loop_
_atom_type_symbol
_atom_type_description
_atom_type_scat_dispersion_real
_atom_type_scat_dispersion_imag
_atom_type_scat_source
O O 0.0106 0.0060 'International Tables Vol C Tables 4.2.6.8 and 6.1.1.4'
Na Na 0.0362 0.0249 'International Tables Vol C Tables 4.2.6.8 and 6.1.1.4'
Al Al 0.0645 0.0514 'International Tables Vol C Tables 4.2.6.8 and 6.1.1.4'
P P 0.1023 0.0942 'International Tables Vol C Tables 4.2.6.8 and 6.1.1.4'

loop_
_geom_angle_atom_site_label_1
_geom_angle_atom_site_label_2
_geom_angle_atom_site_label_3
_geom_angle
_geom_angle_site_symmetry_1
_geom_angle_site_symmetry_3
_geom_angle_publ_flag
O3 P1 O3 113.6(5) . 2 ?
O3 P1 O2 106.8(3) . . ?
O3 P1 O2 107.5(3) 2 . ?
O3 P1 O2 107.6(3) . 2 ?
O3 P1 O2 106.8(3) 2 2 ?
O2 P1 O2 114.7(5) . 2 ?
O3 P1 Na14 149.8(3) . 2_556 ?
O3 P1 Na14 59.6(3) 2 2_556 ?
O2 P1 Na14 103.2(3) . 2_556 ?
O2 P1 Na14 54.6(3) 2 2_556 ?
O3 P1 Na14 59.6(3) . 1_554 ?
O3 P1 Na14 149.7(3) 2 1_554 ?
O2 P1 Na14 54.6(3) . 1_554 ?
O2 P1 Na14 103.2(3) 2 1_554 ?
Na14 P1 Na14 141.9(3) 2_556 1_554 ?
O3 P1 Na15 162.0(3) . 2 ?
O3 P1 Na15 50.7(3) 2 2 ?
O2 P1 Na15 88.3(3) . 2 ?
O2 P1 Na15 73.6(3) 2 2 ?
Na14 P1 Na15 20.5(3) 2_556 2 ?
Na14 P1 Na15 138.4(2) 1_554 2 ?
O3 P1 Na15 50.7(3) . . ?
O3 P1 Na15 162.0(3) 2 . ?
O2 P1 Na15 73.6(3) . . ?
O2 P1 Na15 88.3(3) 2 . ?
Na14 P1 Na15 138.4(2) 2_556 . ?
Na14 P1 Na15 20.5(3) 1_554 . ?
Na15 P1 Na15 146.3(3) 2 . ?
O3 P1 Na3 52.7(3) . . ?
O3 P1 Na3 103.1(3) 2 . ?
O2 P1 Na3 148.5(2) . . ?
O2 P1 Na3 61.3(2) 2 . ?
Na14 P1 Na3 98.3(2) 2_556 . ?
Na14 P1 Na3 94.7(2) 1_554 . ?
Na15 P1 Na3 117.3(2) 2 . ?
Na15 P1 Na3 75.1(2) . . ?
O3 P1 Na3 103.1(3) . 2 ?
O3 P1 Na3 52.7(3) 2 2 ?
O2 P1 Na3 61.3(2) . 2 ?
O2 P1 Na3 148.5(2) 2 2 ?
Na14 P1 Na3 94.7(2) 2_556 2 ?
Na14 P1 Na3 98.3(2) 1_554 2 ?
Na15 P1 Na3 75.1(2) 2 2 ?
Na15 P1 Na3 117.3(2) . 2 ?
Na3 P1 Na3 139.51(16) . 2 ?
O24 P2 O11 111.5(3) . . ?
O24 P2 O23 113.8(3) . . ?
O11 P2 O23 112.1(3) . . ?
O24 P2 O10 104.8(3) . . ?
O11 P2 O10 111.4(3) . . ?
O23 P2 O10 102.6(3) . . ?
O24 P2 Na6 58.3(2) . . ?
O11 P2 Na6 53.4(2) . . ?
O23 P2 Na6 137.3(2) . . ?
O10 P2 Na6 120.0(2) . . ?
O24 P2 Na2 130.1(2) . 1_554 ?
O11 P2 Na2 118.3(2) . 1_554 ?
O23 P2 Na2 48.4(2) . 1_554 ?
O10 P2 Na2 55.2(2) . 1_554 ?
Na6 P2 Na2 169.85(13) . 1_554 ?
O24 P2 Na3 64.5(2) . 2 ?
O11 P2 Na3 168.7(3) . 2 ?
O23 P2 Na3 78.8(2) . 2 ?
O10 P2 Na3 61.5(2) . 2 ?
Na6 P2 Na3 120.90(13) . 2 ?
Na2 P2 Na3 66.12(11) 1_554 2 ?
O24 P2 Na6 112.1(2) . 2 ?
O11 P2 Na6 42.2(3) . 2 ?
O23 P2 Na6 74.7(2) . 2 ?
O10 P2 Na6 140.7(2) . 2 ?
Na6 P2 Na6 71.94(15) . 2 ?
Na2 P2 Na6 105.98(11) 1_554 2 ?
Na3 P2 Na6 148.73(12) 2 2 ?
O14 P3 O34 110.6(3) . . ?
O14 P3 O30 115.0(3) . . ?
O34 P3 O30 111.4(3) . . ?
O14 P3 O6 110.6(3) . . ?
O34 P3 O6 105.1(3) . . ?
O30 P3 O6 103.5(3) . . ?
O14 P3 Na7 57.6(2) . . ?
O34 P3 Na7 53.3(2) . . ?
O30 P3 Na7 139.1(2) . . ?
O6 P3 Na7 116.8(2) . . ?
O14 P3 Na8 171.0(3) . 8_465 ?
O34 P3 Na8 76.9(2) . 8_465 ?
O30 P3 Na8 64.8(2) . 8_465 ?
O6 P3 Na8 61.7(2) . 8_465 ?
Na7 P3 Na8 128.99(12) . 8_465 ?
O14 P3 Na5 111.6(3) . . ?
O34 P3 Na5 137.5(2) . . ?
O30 P3 Na5 43.89(19) . . ?
O6 P3 Na5 63.7(2) . . ?
Na7 P3 Na5 169.15(12) . . ?
Na8 P3 Na5 61.51(12) 8_465 . ?
O25 P4 O33 114.7(3) . . ?
O25 P4 O31 107.4(3) . . ?
O33 P4 O31 107.5(3) . . ?
O25 P4 O40 106.0(3) . . ?
O33 P4 O40 107.4(3) . . ?
O31 P4 O40 114.0(3) . . ?
O25 P4 Na8 103.5(2) . 8_465 ?
O33 P4 Na8 54.4(2) . 8_465 ?
O31 P4 Na8 60.3(2) . 8_465 ?
O40 P4 Na8 150.1(2) . 8_465 ?
O25 P4 Na4 60.2(2) . 8_466 ?
O33 P4 Na4 149.3(2) . 8_466 ?
O31 P4 Na4 53.7(2) . 8_466 ?
O40 P4 Na4 102.9(2) . 8_466 ?
Na8 P4 Na4 95.89(13) 8_465 8_466 ?
O25 P4 Na7 150.2(2) . 7_564 ?
O33 P4 Na7 57.8(2) . 7_564 ?
O31 P4 Na7 102.1(2) . 7_564 ?
O40 P4 Na7 57.1(2) . 7_564 ?
Na8 P4 Na7 94.05(12) 8_465 7_564 ?
Na4 P4 Na7 142.20(11) 8_466 7_564 ?
O25 P4 Na6 75.6(2) . 8_565 ?
O33 P4 Na6 86.2(2) . 8_565 ?
O31 P4 Na6 162.2(2) . 8_565 ?
O40 P4 Na6 49.4(2) . 8_565 ?
Na8 P4 Na6 136.91(11) 8_465 8_565 ?
Na4 P4 Na6 118.33(14) 8_466 8_565 ?
Na7 P4 Na6 75.17(12) 7_564 8_565 ?
O39 P5 O29 112.4(5) . . ?
O39 P5 O38 115.4(4) . . ?
O29 P5 O38 111.6(3) . . ?
O39 P5 O17 110.6(3) . . ?
O29 P5 O17 103.4(3) . . ?
O38 P5 O17 102.3(3) . . ?
O39 P5 Na7 173.7(4) . 1_556 ?
O29 P5 Na7 62.6(2) . 1_556 ?
O38 P5 Na7 70.8(2) . 1_556 ?
O17 P5 Na7 68.2(2) . 1_556 ?
O39 P5 Na15 42.9(4) . . ?
O29 P5 Na15 69.6(3) . . ?
O38 P5 Na15 131.6(3) . . ?
O17 P5 Na15 125.0(3) . . ?
Na7 P5 Na15 132.28(19) 1_556 . ?
O39 P5 Na10 38.1(4) . 1_554 ?
O29 P5 Na10 143.1(3) . 1_554 ?
O38 P5 Na10 79.6(3) . 1_554 ?
O17 P5 Na10 108.4(3) . 1_554 ?
Na7 P5 Na10 148.13(18) 1_556 1_554 ?
Na15 P5 Na10 76.9(2) . 1_554 ?
O39 P5 Na1 121.0(4) . 2_655 ?
O29 P5 Na1 126.4(2) . 2_655 ?
O38 P5 Na1 48.8(2) . 2_655 ?
O17 P5 Na1 54.3(2) . 2_655 ?
Na7 P5 Na1 63.76(11) 1_556 2_655 ?
Na15 P5 Na1 163.87(19) . 2_655 ?
Na10 P5 Na1 88.08(19) 1_554 2_655 ?
O21 P6 O27 111.7(3) . . ?
O21 P6 O28 113.0(3) . . ?
O27 P6 O28 112.8(3) . . ?
O21 P6 O13 111.9(3) . . ?
O27 P6 O13 104.4(3) . . ?
O28 P6 O13 102.2(3) . . ?
O21 P6 Na9' 48.1(4) . . ?
O27 P6 Na9' 149.6(4) . . ?
O28 P6 Na9' 68.7(4) . . ?
O13 P6 Na9' 104.7(4) . . ?
O21 P6 Na13 170.6(3) . 6_565 ?
O27 P6 Na13 65.9(3) . 6_565 ?
O28 P6 Na13 75.7(3) . 6_565 ?
O13 P6 Na13 61.4(3) . 6_565 ?
Na9' P6 Na13 137.9(4) . 6_565 ?
O21 P6 Na9 46.4(2) . . ?
O27 P6 Na9 139.4(3) . . ?
O28 P6 Na9 67.3(2) . . ?
O13 P6 Na9 115.4(3) . . ?
Na9' P6 Na9 10.7(3) . . ?
Na13 P6 Na9 141.3(2) 6_565 . ?
O21 P6 Na12 124.4(3) . . ?
O27 P6 Na12 43.6(3) . . ?
O28 P6 Na12 122.5(3) . . ?
O13 P6 Na12 60.9(3) . . ?
Na9' P6 Na12 162.2(4) . . ?
Na13 P6 Na12 47.3(2) 6_565 . ?
Na9 P6 Na12 169.57(19) . . ?
O21 P6 Na10 158.6(3) . 6_565 ?
O27 P6 Na10 89.6(3) . 6_565 ?
O28 P6 Na10 55.5(3) . 6_565 ?
O13 P6 Na10 59.6(3) . 6_565 ?
Na9' P6 Na10 112.5(4) . 6_565 ?
Na13 P6 Na10 25.4(2) 6_565 6_565 ?
Na9 P6 Na10 116.7(2) . 6_565 ?
Na12 P6 Na10 70.8(2) . 6_565 ?
O21 P6 Na12 122.9(3) . 6_566 ?
O27 P6 Na12 124.5(2) . 6_566 ?
O28 P6 Na12 54.5(2) . 6_566 ?
O13 P6 Na12 48.0(3) . 6_566 ?
Na9' P6 Na12 82.3(3) . 6_566 ?
Na13 P6 Na12 58.6(2) 6_565 6_566 ?
Na9 P6 Na12 89.88(17) . 6_566 ?
Na12 P6 Na12 93.51(15) . 6_566 ?
Na10 P6 Na12 36.0(2) 6_565 6_566 ?
O21 P6 Na9 47.8(3) . 2_656 ?
O27 P6 Na9 70.4(2) . 2_656 ?
O28 P6 Na9 110.0(2) . 2_656 ?
O13 P6 Na9 146.8(3) . 2_656 ?
Na9' P6 Na9 80.6(3) . 2_656 ?
Na13 P6 Na9 134.0(2) 6_565 2_656 ?
Na9 P6 Na9 72.0(2) . 2_656 ?
Na12 P6 Na9 105.60(18) . 2_656 ?
Na10 P6 Na9 149.12(19) 6_565 2_656 ?
Na12 P6 Na9 160.53(17) 6_566 2_656 ?
O8 P7 O4 114.9(3) . . ?
O8 P7 O5 110.2(3) . . ?
O4 P7 O5 113.1(3) . . ?
O8 P7 O16 111.2(3) . . ?
O4 P7 O16 102.7(3) . . ?
O5 P7 O16 104.0(3) . . ?
O8 P7 Na3 55.8(2) . . ?
O4 P7 Na3 142.9(3) . . ?
O5 P7 Na3 55.1(2) . . ?
O16 P7 Na3 114.2(3) . . ?
O8 P7 Na14 173.9(3) . 6_565 ?
O4 P7 Na14 65.6(3) . 6_565 ?
O5 P7 Na14 74.4(3) . 6_565 ?
O16 P7 Na14 63.2(3) . 6_565 ?
Na3 P7 Na14 127.9(2) . 6_565 ?
O8 P7 Na15 156.1(3) . 6_566 ?
O4 P7 Na15 49.6(3) . 6_566 ?
O5 P7 Na15 93.5(3) . 6_566 ?
O16 P7 Na15 63.3(3) . 6_566 ?
Na3 P7 Na15 148.0(2) . 6_566 ?
Na14 P7 Na15 20.3(3) 6_565 6_566 ?
O8 P7 Na11 133.0(3) . 6_565 ?
O4 P7 Na11 111.8(3) . 6_565 ?
O5 P7 Na11 53.3(2) . 6_565 ?
O16 P7 Na11 51.6(3) . 6_565 ?
Na3 P7 Na11 89.21(16) . 6_565 ?
Na14 P7 Na11 46.2(2) 6_565 6_565 ?
Na15 P7 Na11 63.9(2) 6_566 6_565 ?
O8 P7 Na11 114.7(3) . . ?
O4 P7 Na11 43.3(3) . . ?
O5 P7 Na11 134.9(2) . . ?
O16 P7 Na11 62.1(3) . . ?
Na3 P7 Na11 169.07(17) . . ?
Na14 P7 Na11 61.0(2) 6_565 . ?
Na15 P7 Na11 41.4(2) 6_566 . ?
Na11 P7 Na11 95.30(15) 6_565 . ?
O1 P8 O32 111.7(4) . . ?
O1 P8 O26 111.8(4) . . ?
O32 P8 O26 113.9(3) . . ?
O1 P8 O19 107.9(3) . . ?
O32 P8 O19 105.5(4) . . ?
O26 P8 O19 105.5(3) . . ?
O1 P8 Na13 52.4(3) . . ?
O32 P8 Na13 59.8(3) . . ?
O26 P8 Na13 126.6(3) . . ?
O19 P8 Na13 127.7(3) . . ?
O1 P8 Na14 45.8(3) . . ?
O32 P8 Na14 133.5(3) . . ?
O26 P8 Na14 66.1(3) . . ?
O19 P8 Na14 119.6(3) . . ?
Na13 P8 Na14 82.6(2) . . ?
O1 P8 Na2 118.0(3) . . ?
O32 P8 Na2 129.1(3) . . ?
O26 P8 Na2 56.5(2) . . ?
O19 P8 Na2 49.4(2) . . ?
Na13 P8 Na2 170.10(19) . . ?
Na14 P8 Na2 91.29(19) . . ?
O1 P8 Na4 162.1(3) . 2_655 ?
O32 P8 Na4 69.5(2) . 2_655 ?
O26 P8 Na4 82.4(3) . 2_655 ?
O19 P8 Na4 56.1(2) . 2_655 ?
Na13 P8 Na4 128.25(18) . 2_655 ?
Na14 P8 Na4 146.18(19) . 2_655 ?
Na2 P8 Na4 59.83(10) . 2_655 ?
O1 P8 Na15 52.9(3) . 1_556 ?
O32 P8 Na15 117.2(3) . 1_556 ?
O26 P8 Na15 62.0(3) . 1_556 ?
O19 P8 Na15 137.0(3) . 1_556 ?
Na13 P8 Na15 74.8(2) . 1_556 ?
Na14 P8 Na15 18.0(2) . 1_556 ?
Na2 P8 Na15 101.48(17) . 1_556 ?
Na4 P8 Na15 143.75(17) 2_655 1_556 ?
O1 P8 Na12 30.2(3) . 6_566 ?
O32 P8 Na12 92.0(3) . 6_566 ?
O26 P8 Na12 142.0(3) . 6_566 ?
O19 P8 Na12 92.8(2) . 6_566 ?
Na13 P8 Na12 44.0(2) . 6_566 ?
Na14 P8 Na12 76.0(2) . 6_566 ?
Na2 P8 Na12 126.91(14) . 6_566 ?
Na4 P8 Na12 134.45(15) 2_655 6_566 ?
Na15 P8 Na12 81.80(18) 1_556 6_566 ?
O37 P9 O37 114.8(4) 2_655 . ?
O37 P9 O36 108.3(3) 2_655 2_655 ?
O37 P9 O36 106.1(3) . 2_655 ?
O37 P9 O36 106.1(3) 2_655 . ?
O37 P9 O36 108.3(3) . . ?
O36 P9 O36 113.4(4) 2_655 . ?
O37 P9 Na9' 78.9(4) 2_655 2_656 ?
O37 P9 Na9' 81.6(4) . 2_656 ?
O36 P9 Na9' 51.7(4) 2_655 2_656 ?
O36 P9 Na9' 164.7(4) . 2_656 ?
O37 P9 Na9' 81.6(4) 2_655 1_554 ?
O37 P9 Na9' 78.9(4) . 1_554 ?
O36 P9 Na9' 164.7(4) 2_655 1_554 ?
O36 P9 Na9' 51.7(4) . 1_554 ?
Na9' P9 Na9' 143.4(7) 2_656 1_554 ?
O37 P9 Na13 151.4(3) 2_655 1_554 ?
O37 P9 Na13 59.4(3) . 1_554 ?
O36 P9 Na13 99.9(3) 2_655 1_554 ?
O36 P9 Na13 56.8(3) . 1_554 ?
Na9' P9 Na13 124.0(3) 2_656 1_554 ?
Na9' P9 Na13 69.8(3) 1_554 1_554 ?
O37 P9 Na13 59.4(3) 2_655 2_656 ?
O37 P9 Na13 151.4(3) . 2_656 ?
O36 P9 Na13 56.8(3) 2_655 2_656 ?
O36 P9 Na13 99.9(3) . 2_656 ?
Na9' P9 Na13 69.8(3) 2_656 2_656 ?
Na9' P9 Na13 124.0(3) 1_554 2_656 ?
Na13 P9 Na13 139.9(3) 1_554 2_656 ?
O37 P9 Na9 88.1(2) 2_655 2_656 ?
O37 P9 Na9 72.6(2) . 2_656 ?
O36 P9 Na9 51.8(2) 2_655 2_656 ?
O36 P9 Na9 163.1(2) . 2_656 ?
Na9' P9 Na9 10.6(3) 2_656 2_656 ?
Na9' P9 Na9 142.1(3) 1_554 2_656 ?
Na13 P9 Na9 113.6(2) 1_554 2_656 ?
Na13 P9 Na9 79.1(2) 2_656 2_656 ?
O37 P9 Na9 72.6(2) 2_655 1_554 ?
O37 P9 Na9 88.1(2) . 1_554 ?
O36 P9 Na9 163.1(2) 2_655 1_554 ?
O36 P9 Na9 51.8(2) . 1_554 ?
Na9' P9 Na9 142.1(3) 2_656 1_554 ?
Na9' P9 Na9 10.6(3) 1_554 1_554 ?
Na13 P9 Na9 79.1(2) 1_554 1_554 ?
Na13 P9 Na9 113.6(2) 2_656 1_554 ?
Na9 P9 Na9 144.1(2) 2_656 1_554 ?
O37 P9 Na10 168.6(3) 2_655 1_554 ?
O37 P9 Na10 53.9(2) . 1_554 ?
O36 P9 Na10 78.7(3) 2_655 1_554 ?
O36 P9 Na10 78.3(3) . 1_554 ?
Na9' P9 Na10 99.6(4) 2_656 1_554 ?
Na9' P9 Na10 93.5(3) 1_554 1_554 ?
Na13 P9 Na10 25.2(2) 1_554 1_554 ?
Na13 P9 Na10 131.0(2) 2_656 1_554 ?
Na9 P9 Na10 89.6(2) 2_656 1_554 ?
Na9 P9 Na10 103.3(2) 1_554 1_554 ?
O37 P9 Na10 53.9(2) 2_655 2_656 ?
O37 P9 Na10 168.6(3) . 2_656 ?
O36 P9 Na10 78.3(3) 2_655 2_656 ?
O36 P9 Na10 78.7(3) . 2_656 ?
Na9' P9 Na10 93.5(3) 2_656 2_656 ?
Na9' P9 Na10 99.6(4) 1_554 2_656 ?
Na13 P9 Na10 131.0(2) 1_554 2_656 ?
Na13 P9 Na10 25.2(2) 2_656 2_656 ?
Na9 P9 Na10 103.3(2) 2_656 2_656 ?
Na9 P9 Na10 89.6(2) 1_554 2_656 ?
Na10 P9 Na10 137.4(3) 1_554 2_656 ?
O7 P10 O35 114.5(3) . . ?
O7 P10 O22 110.4(3) . . ?
O35 P10 O22 113.5(3) . . ?
O7 P10 O9 109.4(3) . . ?
O35 P10 O9 104.2(3) . . ?
O22 P10 O9 103.9(3) . . ?
O7 P10 Na4 55.3(2) . . ?
O35 P10 Na4 141.0(2) . . ?
O22 P10 Na4 55.5(2) . . ?
O9 P10 Na4 114.7(2) . . ?
O7 P10 Na6 154.8(3) . 7_565 ?
O35 P10 Na6 50.6(2) . 7_565 ?
O22 P10 Na6 94.7(2) . 7_565 ?
O9 P10 Na6 63.4(2) . 7_565 ?
Na4 P10 Na6 149.82(13) . 7_565 ?
O7 P10 Na5 132.8(2) . 8_565 ?
O35 P10 Na5 112.3(2) . 8_565 ?
O22 P10 Na5 53.0(2) . 8_565 ?
O9 P10 Na5 52.1(2) . 8_565 ?
Na4 P10 Na5 90.58(11) . 8_565 ?
Na6 P10 Na5 64.02(13) 7_565 8_565 ?
O7 P10 Na7 39.7(2) . 2_654 ?
O35 P10 Na7 80.3(2) . 2_654 ?
O22 P10 Na7 109.8(2) . 2_654 ?
O9 P10 Na7 140.8(2) . 2_654 ?
Na4 P10 Na7 71.55(10) . 2_654 ?
Na6 P10 Na7 130.74(12) 7_565 2_654 ?
Na5 P10 Na7 161.19(11) 8_565 2_654 ?
O12 P11 O18 114.0(3) . . ?
O12 P11 O20 111.5(3) . . ?
O18 P11 O20 113.1(3) . . ?
O12 P11 O15 111.0(3) . . ?
O18 P11 O15 103.1(3) . . ?
O20 P11 O15 103.4(3) . . ?
O12 P11 Na8 56.4(3) . . ?
O18 P11 Na8 140.0(2) . . ?
O20 P11 Na8 55.4(2) . . ?
O15 P11 Na8 116.7(2) . . ?
O12 P11 Na9 156.2(3) . 1_554 ?
O18 P11 Na9 51.0(2) . 1_554 ?
O20 P11 Na9 92.3(2) . 1_554 ?
O15 P11 Na9 62.8(2) . 1_554 ?
Na8 P11 Na9 147.41(15) . 1_554 ?
O12 P11 Na9' 147.5(4) . 1_554 ?
O18 P11 Na9' 41.3(3) . 1_554 ?
O20 P11 Na9' 99.7(4) . 1_554 ?
O15 P11 Na9' 68.3(4) . 1_554 ?
Na8 P11 Na9' 154.9(4) . 1_554 ?
Na9 P11 Na9' 10.3(3) 1_554 1_554 ?
O12 P11 Na1 134.6(3) . . ?
O18 P11 Na1 110.9(2) . . ?
O20 P11 Na1 53.6(2) . . ?
O15 P11 Na1 50.9(2) . . ?
Na8 P11 Na1 92.11(12) . . ?
Na9 P11 Na1 61.57(13) 1_554 . ?
Na9' P11 Na1 71.9(3) 1_554 . ?
O12 P11 Na8 39.1(3) . 2_655 ?
O18 P11 Na8 80.0(2) . 2_655 ?
O20 P11 Na8 111.1(2) . 2_655 ?
O15 P11 Na8 141.0(2) . 2_655 ?
Na8 P11 Na8 72.03(14) . 2_655 ?
Na9 P11 Na8 130.99(14) 1_554 2_655 ?
Na9' P11 Na8 121.0(3) 1_554 2_655 ?
Na1 P11 Na8 163.34(12) . 2_655 ?
O25 Al1 O25 180.0 . 7_565 ?
O25 Al1 O30 88.8(2) . . ?
O25 Al1 O30 91.2(2) 7_565 . ?
O25 Al1 O30 91.2(2) . 7_565 ?
O25 Al1 O30 88.8(2) 7_565 7_565 ?
O30 Al1 O30 180.0(2) . 7_565 ?
O25 Al1 O22 90.3(2) . 8_466 ?
O25 Al1 O22 89.7(2) 7_565 8_466 ?
O30 Al1 O22 89.4(2) . 8_466 ?
O30 Al1 O22 90.6(2) 7_565 8_466 ?
O25 Al1 O22 89.7(2) . 2_654 ?
O25 Al1 O22 90.3(2) 7_565 2_654 ?
O30 Al1 O22 90.6(2) . 2_654 ?
O30 Al1 O22 89.4(2) 7_565 2_654 ?
O22 Al1 O22 180.0(2) 8_466 2_654 ?
O25 Al1 Na5 102.91(16) . . ?
O25 Al1 Na5 77.09(16) 7_565 . ?
O30 Al1 Na5 43.63(16) . . ?
O30 Al1 Na5 136.37(16) 7_565 . ?
O22 Al1 Na5 48.97(16) 8_466 . ?
O22 Al1 Na5 131.03(16) 2_654 . ?
O25 Al1 Na5 77.08(16) . 7_565 ?
O25 Al1 Na5 102.91(16) 7_565 7_565 ?
O30 Al1 Na5 136.37(16) . 7_565 ?
O30 Al1 Na5 43.63(16) 7_565 7_565 ?
O22 Al1 Na5 131.03(16) 8_466 7_565 ?
O22 Al1 Na5 48.97(16) 2_654 7_565 ?
Na5 Al1 Na5 180.0 . 7_565 ?
O25 Al1 Na4 130.46(17) . 2_654 ?
O25 Al1 Na4 49.53(17) 7_565 2_654 ?
O30 Al1 Na4 79.31(15) . 2_654 ?
O30 Al1 Na4 100.69(15) 7_565 2_654 ?
O22 Al1 Na4 136.75(16) 8_466 2_654 ?
O22 Al1 Na4 43.25(16) 2_654 2_654 ?
Na5 Al1 Na4 100.70(9) . 2_654 ?
Na5 Al1 Na4 79.31(9) 7_565 2_654 ?
O25 Al1 Na4 49.54(17) . 8_466 ?
O25 Al1 Na4 130.47(17) 7_565 8_466 ?
O30 Al1 Na4 100.69(15) . 8_466 ?
O30 Al1 Na4 79.31(15) 7_565 8_466 ?
O22 Al1 Na4 43.25(16) 8_466 8_466 ?
O22 Al1 Na4 136.75(16) 2_654 8_466 ?
Na5 Al1 Na4 79.30(9) . 8_466 ?
Na5 Al1 Na4 100.69(9) 7_565 8_466 ?
Na4 Al1 Na4 180.0 2_654 8_466 ?
O23 Al2 O29 175.6(3) . . ?
O23 Al2 O24 90.5(3) . 2 ?
O29 Al2 O24 92.2(3) . 2 ?
O23 Al2 O26 87.2(3) . 1_554 ?
O29 Al2 O26 90.3(3) . 1_554 ?
O24 Al2 O26 175.7(3) 2 1_554 ?
O23 Al2 O40 97.1(2) . 7_565 ?
O29 Al2 O40 86.7(3) . 7_565 ?
O24 Al2 O40 84.9(2) 2 7_565 ?
O26 Al2 O40 91.7(3) 1_554 7_565 ?
O23 Al2 O3 92.1(3) . . ?
O29 Al2 O3 84.5(3) . . ?
O24 Al2 O3 88.3(3) 2 . ?
O26 Al2 O3 95.5(3) 1_554 . ?
O40 Al2 O3 168.6(2) 7_565 . ?
O23 Al2 Na15 118.4(3) . . ?
O29 Al2 Na15 57.2(3) . . ?
O24 Al2 Na15 122.2(2) 2 . ?
O26 Al2 Na15 62.1(3) 1_554 . ?
O40 Al2 Na15 132.6(2) 7_565 . ?
O3 Al2 Na15 45.8(2) . . ?
O23 Al2 Na6 73.6(2) . 2 ?
O29 Al2 Na6 110.8(2) . 2 ?
O24 Al2 Na6 47.68(19) 2 2 ?
O26 Al2 Na6 128.1(2) 1_554 2 ?
O40 Al2 Na6 45.72(17) 7_565 2 ?
O3 Al2 Na6 132.1(2) . 2 ?
Na15 Al2 Na6 166.28(18) . 2 ?
O23 Al2 Na3 118.6(2) . . ?
O29 Al2 Na3 60.61(19) . . ?
O24 Al2 Na3 54.14(19) 2 . ?
O26 Al2 Na3 130.2(2) 1_554 . ?
O40 Al2 Na3 122.68(19) 7_565 . ?
O3 Al2 Na3 46.3(2) . . ?
Na15 Al2 Na3 68.09(18) . . ?
Na6 Al2 Na3 100.93(11) 2 . ?
O23 Al2 Na14 101.4(2) . 1_554 ?
O29 Al2 Na14 74.2(3) . 1_554 ?
O24 Al2 Na14 133.6(2) 2 1_554 ?
O26 Al2 Na14 50.5(2) 1_554 1_554 ?
O40 Al2 Na14 136.3(2) 7_565 1_554 ?
O3 Al2 Na14 47.1(2) . 1_554 ?
Na15 Al2 Na14 18.3(2) . 1_554 ?
Na6 Al2 Na14 175.01(19) 2 1_554 ?
Na3 Al2 Na14 81.44(18) . 1_554 ?
O23 Al2 Na2 38.66(18) . 1_554 ?
O29 Al2 Na2 139.0(2) . 1_554 ?
O24 Al2 Na2 128.8(2) 2 1_554 ?
O26 Al2 Na2 48.7(2) 1_554 1_554 ?
O40 Al2 Na2 93.91(18) 7_565 1_554 ?
O3 Al2 Na2 97.4(2) . 1_554 ?
Na15 Al2 Na2 95.55(19) . 1_554 ?
Na6 Al2 Na2 98.15(12) 2 1_554 ?
Na3 Al2 Na2 142.07(13) . 1_554 ?
Na14 Al2 Na2 77.49(19) 1_554 1_554 ?
O23 Al2 Na7 138.8(2) . 1_556 ?
O29 Al2 Na7 45.6(2) . 1_556 ?
O24 Al2 Na7 71.81(18) 2 1_556 ?
O26 Al2 Na7 107.7(2) 1_554 1_556 ?
O40 Al2 Na7 45.89(17) 7_565 1_556 ?
O3 Al2 Na7 123.1(2) . 1_556 ?
Na15 Al2 Na7 102.27(18) . 1_556 ?
Na6 Al2 Na7 66.93(11) 2 1_556 ?
Na3 Al2 Na7 81.11(9) . 1_556 ?
Na14 Al2 Na7 117.92(18) 1_554 1_556 ?
Na2 Al2 Na7 136.75(12) 1_554 1_556 ?
O4 Al3 O4 180.0 . 5_567 ?
O4 Al3 O2 89.5(3) . 5_566 ?
O4 Al3 O2 90.5(3) 5_567 5_566 ?
O4 Al3 O2 90.5(3) . 1_556 ?
O4 Al3 O2 89.5(3) 5_567 1_556 ?
O2 Al3 O2 180.0(2) 5_566 1_556 ?
O4 Al3 O5 88.5(2) . 6_566 ?
O4 Al3 O5 91.5(2) 5_567 6_566 ?
O2 Al3 O5 91.2(2) 5_566 6_566 ?
O2 Al3 O5 88.8(2) 1_556 6_566 ?
O4 Al3 O5 91.5(2) . 2_556 ?
O4 Al3 O5 88.5(2) 5_567 2_556 ?
O2 Al3 O5 88.8(2) 5_566 2_556 ?
O2 Al3 O5 91.2(2) 1_556 2_556 ?
O5 Al3 O5 180.0 6_566 2_556 ?
O4 Al3 Na11 42.5(2) . . ?
O4 Al3 Na11 137.5(2) 5_567 . ?
O2 Al3 Na11 101.8(2) 5_566 . ?
O2 Al3 Na11 78.2(2) 1_556 . ?
O5 Al3 Na11 48.3(2) 6_566 . ?
O5 Al3 Na11 131.7(2) 2_556 . ?
O4 Al3 Na11 137.5(2) . 5_567 ?
O4 Al3 Na11 42.5(2) 5_567 5_567 ?
O2 Al3 Na11 78.2(2) 5_566 5_567 ?
O2 Al3 Na11 101.8(2) 1_556 5_567 ?
O5 Al3 Na11 131.7(2) 6_566 5_567 ?
O5 Al3 Na11 48.3(2) 2_556 5_567 ?
Na11 Al3 Na11 180.0 . 5_567 ?
O4 Al3 Na3 100.17(18) . 6_566 ?
O4 Al3 Na3 79.83(18) 5_567 6_566 ?
O2 Al3 Na3 51.32(19) 5_566 6_566 ?
O2 Al3 Na3 128.68(19) 1_556 6_566 ?
O5 Al3 Na3 42.16(17) 6_566 6_566 ?
O5 Al3 Na3 137.84(17) 2_556 6_566 ?
Na11 Al3 Na3 77.03(14) . 6_566 ?
Na11 Al3 Na3 102.97(14) 5_567 6_566 ?
O4 Al3 Na3 79.83(18) . 2_556 ?
O4 Al3 Na3 100.17(18) 5_567 2_556 ?
O2 Al3 Na3 128.68(19) 5_566 2_556 ?
O2 Al3 Na3 51.32(19) 1_556 2_556 ?
O5 Al3 Na3 137.84(17) 6_566 2_556 ?
O5 Al3 Na3 42.16(17) 2_556 2_556 ?
Na11 Al3 Na3 102.97(14) . 2_556 ?
Na11 Al3 Na3 77.03(14) 5_567 2_556 ?
Na3 Al3 Na3 180.0 6_566 2_556 ?
O4 Al3 Na14 110.7(2) . 5_567 ?
O4 Al3 Na14 69.3(2) 5_567 5_567 ?
O2 Al3 Na14 39.4(2) 5_566 5_567 ?
O2 Al3 Na14 140.6(2) 1_556 5_567 ?
O5 Al3 Na14 123.2(2) 6_566 5_567 ?
O5 Al3 Na14 56.8(2) 2_556 5_567 ?
Na11 Al3 Na14 139.48(19) . 5_567 ?
Na11 Al3 Na14 40.52(19) 5_567 5_567 ?
Na3 Al3 Na14 81.31(15) 6_566 5_567 ?
Na3 Al3 Na14 98.69(15) 2_556 5_567 ?
O4 Al3 Na14 69.3(2) . . ?
O4 Al3 Na14 110.7(2) 5_567 . ?
O2 Al3 Na14 140.6(2) 5_566 . ?
O2 Al3 Na14 39.4(2) 1_556 . ?
O5 Al3 Na14 56.8(2) 6_566 . ?
O5 Al3 Na14 123.2(2) 2_556 . ?
Na11 Al3 Na14 40.52(19) . . ?
Na11 Al3 Na14 139.48(19) 5_567 . ?
Na3 Al3 Na14 98.69(15) 6_566 . ?
Na3 Al3 Na14 81.31(15) 2_556 . ?
Na14 Al3 Na14 180.0 5_567 . ?
O35 Al4 O35 180.0 7_665 . ?
O35 Al4 O34 91.3(2) 7_665 8_566 ?
O35 Al4 O34 88.7(2) . 8_566 ?
O35 Al4 O34 88.7(2) 7_665 2_654 ?
O35 Al4 O34 91.3(2) . 2_654 ?
O34 Al4 O34 180.0(2) 8_566 2_654 ?
O35 Al4 O33 91.0(2) 7_665 2_654 ?
O35 Al4 O33 89.0(2) . 2_654 ?
O34 Al4 O33 90.5(2) 8_566 2_654 ?
O34 Al4 O33 89.5(2) 2_654 2_654 ?
O35 Al4 O33 89.0(2) 7_665 8_566 ?
O35 Al4 O33 91.0(2) . 8_566 ?
O34 Al4 O33 89.5(2) 8_566 8_566 ?
O34 Al4 O33 90.5(2) 2_654 8_566 ?
O33 Al4 O33 180.00(18) 2_654 8_566 ?
O35 Al4 Na7 101.91(16) 7_665 2_654 ?
O35 Al4 Na7 78.09(16) . 2_654 ?
O34 Al4 Na7 137.08(16) 8_566 2_654 ?
O34 Al4 Na7 42.92(16) 2_654 2_654 ?
O33 Al4 Na7 129.28(16) 2_654 2_654 ?
O33 Al4 Na7 50.72(16) 8_566 2_654 ?
O35 Al4 Na7 78.09(16) 7_665 8_566 ?
O35 Al4 Na7 101.91(16) . 8_566 ?
O34 Al4 Na7 42.92(16) 8_566 8_566 ?
O34 Al4 Na7 137.08(16) 2_654 8_566 ?
O33 Al4 Na7 50.72(16) 2_654 8_566 ?
O33 Al4 Na7 129.28(16) 8_566 8_566 ?
Na7 Al4 Na7 180.0 2_654 8_566 ?
O27 Al5 O27 180.0(3) . 5_666 ?
O27 Al5 O28 89.0(2) . 6_565 ?
O27 Al5 O28 91.0(2) 5_666 6_565 ?
O27 Al5 O28 91.0(2) . 2_656 ?
O27 Al5 O28 89.0(2) 5_666 2_656 ?
O28 Al5 O28 180.0(3) 6_565 2_656 ?
O27 Al5 O36 87.0(2) . 6_566 ?
O27 Al5 O36 93.0(2) 5_666 6_566 ?
O28 Al5 O36 88.9(2) 6_565 6_566 ?
O28 Al5 O36 91.1(2) 2_656 6_566 ?
O27 Al5 O36 93.0(2) . 2_655 ?
O27 Al5 O36 87.0(2) 5_666 2_655 ?
O28 Al5 O36 91.1(2) 6_565 2_655 ?
O28 Al5 O36 88.9(2) 2_656 2_655 ?
O36 Al5 O36 180.00(18) 6_566 2_655 ?
O27 Al5 Na10 129.4(2) . 5_667 ?
O27 Al5 Na10 50.6(2) 5_666 5_667 ?
O28 Al5 Na10 131.1(2) 6_565 5_667 ?
O28 Al5 Na10 48.9(2) 2_656 5_667 ?
O36 Al5 Na10 67.8(2) 6_566 5_667 ?
O36 Al5 Na10 112.2(2) 2_655 5_667 ?
O27 Al5 Na10 50.6(2) . 1_554 ?
O27 Al5 Na10 129.4(2) 5_666 1_554 ?
O28 Al5 Na10 48.9(2) 6_565 1_554 ?
O28 Al5 Na10 131.1(2) 2_656 1_554 ?
O36 Al5 Na10 112.2(2) 6_566 1_554 ?
O36 Al5 Na10 67.8(2) 2_655 1_554 ?
Na10 Al5 Na10 180.0 5_667 1_554 ?
O27 Al5 Na9 67.87(18) . 2_656 ?
O27 Al5 Na9 112.13(19) 5_666 2_656 ?
O28 Al5 Na9 124.27(19) 6_565 2_656 ?
O28 Al5 Na9 55.73(19) 2_656 2_656 ?
O36 Al5 Na9 136.04(18) 6_566 2_656 ?
O36 Al5 Na9 43.96(18) 2_655 2_656 ?
Na10 Al5 Na9 100.42(17) 5_667 2_656 ?
Na10 Al5 Na9 79.58(17) 1_554 2_656 ?
O27 Al5 Na9 112.13(19) . 6_565 ?
O27 Al5 Na9 67.87(18) 5_666 6_565 ?
O28 Al5 Na9 55.73(19) 6_565 6_565 ?
O28 Al5 Na9 124.27(19) 2_656 6_565 ?
O36 Al5 Na9 43.96(18) 6_566 6_565 ?
O36 Al5 Na9 136.04(18) 2_655 6_565 ?
Na10 Al5 Na9 79.58(17) 5_667 6_565 ?
Na10 Al5 Na9 100.42(17) 1_554 6_565 ?
Na9 Al5 Na9 180.0 2_656 6_565 ?
O27 Al5 Na12 142.86(19) . 5_666 ?
O27 Al5 Na12 37.14(19) 5_666 5_666 ?
O28 Al5 Na12 127.0(2) 6_565 5_666 ?
O28 Al5 Na12 53.0(2) 2_656 5_666 ?
O36 Al5 Na12 101.0(2) 6_566 5_666 ?
O36 Al5 Na12 79.0(2) 2_655 5_666 ?
Na10 Al5 Na12 34.21(18) 5_667 5_666 ?
Na10 Al5 Na12 145.79(18) 1_554 5_666 ?
Na9 Al5 Na12 82.24(15) 2_656 5_666 ?
Na9 Al5 Na12 97.76(15) 6_565 5_666 ?
O27 Al5 Na12 37.14(19) . . ?
O27 Al5 Na12 142.86(19) 5_666 . ?
O28 Al5 Na12 53.0(2) 6_565 . ?
O28 Al5 Na12 127.0(2) 2_656 . ?
O36 Al5 Na12 79.0(2) 6_566 . ?
O36 Al5 Na12 101.0(2) 2_655 . ?
Na10 Al5 Na12 145.79(18) 5_667 . ?
Na10 Al5 Na12 34.21(18) 1_554 . ?
Na9 Al5 Na12 97.77(15) 2_656 . ?
Na9 Al5 Na12 82.23(15) 6_565 . ?
Na12 Al5 Na12 180.0 5_666 . ?
O16 Al6 O13 98.8(3) . . ?
O16 Al6 O17 114.5(3) . . ?
O13 Al6 O17 110.8(3) . . ?
O16 Al6 O19 115.9(3) . . ?
O13 Al6 O19 120.1(3) . . ?
O17 Al6 O19 97.6(3) . . ?
O16 Al6 Na12 84.5(2) . 6_566 ?
O13 Al6 Na12 44.7(2) . 6_566 ?
O17 Al6 Na12 153.1(3) . 6_566 ?
O19 Al6 Na12 89.9(2) . 6_566 ?
O16 Al6 Na2 87.3(2) . . ?
O13 Al6 Na2 159.2(2) . . ?
O17 Al6 Na2 84.1(2) . . ?
O19 Al6 Na2 40.9(2) . . ?
Na12 Al6 Na2 117.06(14) 6_566 . ?
O16 Al6 Na11 40.7(2) . 6_565 ?
O13 Al6 Na11 81.8(2) . 6_565 ?
O17 Al6 Na11 86.8(2) . 6_565 ?
O19 Al6 Na11 153.5(3) . 6_565 ?
Na12 Al6 Na11 97.85(18) 6_566 6_565 ?
Na2 Al6 Na11 114.48(15) . 6_565 ?
O16 Al6 Na12 78.1(2) . . ?
O13 Al6 Na12 45.8(2) . . ?
O17 Al6 Na12 83.1(2) . . ?
O19 Al6 Na12 163.6(3) . . ?
Na12 Al6 Na12 82.62(9) 6_566 . ?
Na2 Al6 Na12 154.47(14) . . ?
Na11 Al6 Na12 42.83(16) 6_565 . ?
O15 Al7 O15 98.7(4) . 2_654 ?
O15 Al7 O9 115.9(3) . 2_654 ?
O15 Al7 O9 113.7(3) 2_654 2_654 ?
O15 Al7 O9 113.7(3) . . ?
O15 Al7 O9 115.9(3) 2_654 . ?
O9 Al7 O9 99.8(4) 2_654 . ?
O15 Al7 Na5 88.2(2) . 7_565 ?
O15 Al7 Na5 151.83(18) 2_654 7_565 ?
O9 Al7 Na5 40.67(19) 2_654 7_565 ?
O9 Al7 Na5 85.3(2) . 7_565 ?
O15 Al7 Na5 151.83(18) . 8_565 ?
O15 Al7 Na5 88.2(2) 2_654 8_565 ?
O9 Al7 Na5 85.3(2) 2_654 8_565 ?
O9 Al7 Na5 40.67(19) . 8_565 ?
Na5 Al7 Na5 98.54(15) 7_565 8_565 ?
O15 Al7 Na1 39.96(19) . . ?
O15 Al7 Na1 84.7(2) 2_654 . ?
O9 Al7 Na1 154.01(19) 2_654 . ?
O9 Al7 Na1 87.2(2) . . ?
Na5 Al7 Na1 116.28(8) 7_565 . ?
Na5 Al7 Na1 114.71(8) 8_565 . ?
O15 Al7 Na1 84.7(2) . 2_654 ?
O15 Al7 Na1 39.96(19) 2_654 2_654 ?
O9 Al7 Na1 87.2(2) 2_654 2_654 ?
O9 Al7 Na1 154.02(19) . 2_654 ?
Na5 Al7 Na1 114.71(8) 7_565 2_654 ?
Na5 Al7 Na1 116.28(8) 8_565 2_654 ?
Na1 Al7 Na1 97.46(15) . 2_654 ?
O20 Al8 O18 91.4(3) 2_655 . ?
O20 Al8 O32 179.4(3) 2_655 1_554 ?
O18 Al8 O32 88.8(3) . 1_554 ?
O20 Al8 O37 89.5(2) 2_655 . ?
O18 Al8 O37 89.5(2) . . ?
O32 Al8 O37 89.8(3) 1_554 . ?
O20 Al8 O38 89.2(3) 2_655 . ?
O18 Al8 O38 179.0(3) . . ?
O32 Al8 O38 90.6(3) 1_554 . ?
O37 Al8 O38 91.3(3) . . ?
O20 Al8 O31 91.3(2) 2_655 7_565 ?
O18 Al8 O31 90.5(2) . 7_565 ?
O32 Al8 O31 89.3(3) 1_554 7_565 ?
O37 Al8 O31 179.1(3) . 7_565 ?
O38 Al8 O31 88.7(3) . 7_565 ?
O20 Al8 Na9' 124.5(3) 2_655 1_554 ?
O18 Al8 Na9' 41.4(3) . 1_554 ?
O32 Al8 Na9' 55.4(3) 1_554 1_554 ?
O37 Al8 Na9' 68.2(4) . 1_554 ?
O38 Al8 Na9' 138.6(4) . 1_554 ?
O31 Al8 Na9' 111.2(4) 7_565 1_554 ?
O20 Al8 Na1 48.73(18) 2_655 2_655 ?
O18 Al8 Na1 136.7(2) . 2_655 ?
O32 Al8 Na1 130.9(2) 1_554 2_655 ?
O37 Al8 Na1 76.29(18) . 2_655 ?
O38 Al8 Na1 44.06(19) . 2_655 ?
O31 Al8 Na1 104.29(19) 7_565 2_655 ?
Na9' Al8 Na1 144.2(4) 1_554 2_655 ?
O20 Al8 Na8 44.03(18) 2_655 2_655 ?
O18 Al8 Na8 77.98(19) . 2_655 ?
O32 Al8 Na8 136.6(2) 1_554 2_655 ?
O37 Al8 Na8 130.5(2) . 2_655 ?
O38 Al8 Na8 101.9(2) . 2_655 ?
O31 Al8 Na8 50.30(18) 7_565 2_655 ?
Na9' Al8 Na8 118.9(3) 1_554 2_655 ?
Na1 Al8 Na8 80.94(11) 2_655 2_655 ?
O20 Al8 Na13 135.0(2) 2_655 1_554 ?
O18 Al8 Na13 103.0(2) . 1_554 ?
O32 Al8 Na13 44.4(2) 1_554 1_554 ?
O37 Al8 Na13 48.9(2) . 1_554 ?
O38 Al8 Na13 77.1(2) . 1_554 ?
O31 Al8 Na13 130.3(2) 7_565 1_554 ?
Na9' Al8 Na13 62.2(3) 1_554 1_554 ?
Na1 Al8 Na13 97.78(18) 2_655 1_554 ?
Na8 Al8 Na13 178.72(17) 2_655 1_554 ?
O20 Al8 Na10 115.8(2) 2_655 1_554 ?
O18 Al8 Na10 118.8(2) . 1_554 ?
O32 Al8 Na10 63.5(3) 1_554 1_554 ?
O37 Al8 Na10 41.8(2) . 1_554 ?
O38 Al8 Na10 61.6(2) . 1_554 ?
O31 Al8 Na10 137.7(2) 7_565 1_554 ?
Na9' Al8 Na10 80.7(4) 1_554 1_554 ?
Na1 Al8 Na10 75.99(18) 2_655 1_554 ?
Na8 Al8 Na10 156.90(18) 2_655 1_554 ?
Na13 Al8 Na10 21.8(2) 1_554 1_554 ?
O20 Al8 Na4 123.81(19) 2_655 2_654 ?
O18 Al8 Na4 69.26(18) . 2_654 ?
O32 Al8 Na4 56.8(2) 1_554 2_654 ?
O37 Al8 Na4 139.40(19) . 2_654 ?
O38 Al8 Na4 109.8(2) . 2_654 ?
O31 Al8 Na4 39.88(17) 7_565 2_654 ?
Na9' Al8 Na4 73.3(3) 1_554 2_654 ?
Na1 Al8 Na4 142.22(13) 2_655 2_654 ?
Na8 Al8 Na4 79.92(10) 2_655 2_654 ?
Na13 Al8 Na4 101.14(16) 1_554 2_654 ?
Na10 Al8 Na4 119.75(17) 1_554 2_654 ?
O10 Al9 O10 99.7(4) . 2_554 ?
O10 Al9 O6 117.0(3) . 2_554 ?
O10 Al9 O6 110.9(3) 2_554 2_554 ?
O10 Al9 O6 110.9(3) . . ?
O10 Al9 O6 117.0(3) 2_554 . ?
O6 Al9 O6 102.2(4) 2_554 . ?
O7 Na1 O21 124.7(2) . 2_655 ?
O7 Na1 O38 106.9(2) . 2_655 ?
O21 Na1 O38 117.1(3) 2_655 2_655 ?
O7 Na1 O15 86.8(2) . . ?
O21 Na1 O15 94.0(2) 2_655 . ?
O38 Na1 O15 124.5(2) 2_655 . ?
O7 Na1 O17 92.1(2) . 2_655 ?
O21 Na1 O17 83.9(2) 2_655 2_655 ?
O38 Na1 O17 59.1(2) 2_655 2_655 ?
O15 Na1 O17 176.5(2) . 2_655 ?
O7 Na1 O20 99.1(2) . . ?
O21 Na1 O20 128.1(3) 2_655 . ?
O38 Na1 O20 65.63(19) 2_655 . ?
O15 Na1 O20 59.0(2) . . ?
O17 Na1 O20 124.5(2) 2_655 . ?
O7 Na1 P5 104.4(2) . 2_655 ?
O21 Na1 P5 99.15(19) 2_655 2_655 ?
O38 Na1 P5 29.07(15) 2_655 2_655 ?
O15 Na1 P5 153.12(19) . 2_655 ?
O17 Na1 P5 30.36(13) 2_655 2_655 ?
O20 Na1 P5 94.69(15) . 2_655 ?
O7 Na1 P11 97.27(19) . . ?
O21 Na1 P11 110.2(2) 2_655 . ?
O38 Na1 P11 94.44(17) 2_655 . ?
O15 Na1 P11 30.03(15) . . ?
O17 Na1 P11 153.48(17) 2_655 . ?
O20 Na1 P11 29.49(13) . . ?
P5 Na1 P11 123.16(11) 2_655 . ?
O7 Na1 Na9 140.9(2) . 1_554 ?
O21 Na1 Na9 54.4(2) 2_655 1_554 ?
O38 Na1 Na9 105.1(2) 2_655 1_554 ?
O15 Na1 Na9 56.29(19) . 1_554 ?
O17 Na1 Na9 123.9(2) 2_655 1_554 ?
O20 Na1 Na9 74.33(19) . 1_554 ?
P5 Na1 Na9 114.54(16) 2_655 1_554 ?
P11 Na1 Na9 58.06(13) . 1_554 ?
O7 Na1 Na7 50.40(17) . 2_654 ?
O21 Na1 Na7 136.8(2) 2_655 2_654 ?
O38 Na1 Na7 58.67(17) 2_655 2_654 ?
O15 Na1 Na7 124.86(19) . 2_654 ?
O17 Na1 Na7 56.23(15) 2_655 2_654 ?
O20 Na1 Na7 91.31(17) . 2_654 ?
P5 Na1 Na7 55.32(10) 2_655 2_654 ?
P11 Na1 Na7 112.98(12) . 2_654 ?
Na9 Na1 Na7 162.29(16) 1_554 2_654 ?
O7 Na1 Al8 114.7(2) . 2_655 ?
O21 Na1 Al8 120.5(2) 2_655 2_655 ?
O38 Na1 Al8 34.12(15) 2_655 2_655 ?
O15 Na1 Al8 90.85(17) . 2_655 ?
O17 Na1 Al8 92.64(16) 2_655 2_655 ?
O20 Na1 Al8 33.83(13) . 2_655 ?
P5 Na1 Al8 62.28(9) 2_655 2_655 ?
P11 Na1 Al8 60.91(8) . 2_655 ?
Na9 Na1 Al8 81.43(15) 1_554 2_655 ?
Na7 Na1 Al8 80.88(12) 2_654 2_655 ?
O7 Na1 Al7 63.73(17) . . ?
O21 Na1 Al7 95.55(18) 2_655 . ?
O38 Na1 Al7 141.73(19) 2_655 . ?
O15 Na1 Al7 27.10(14) . . ?
O17 Na1 Al7 150.18(17) 2_655 . ?
O20 Na1 Al7 78.90(15) . . ?
P5 Na1 Al7 164.86(13) 2_655 . ?
P11 Na1 Al7 53.54(7) . . ?
Na9 Na1 Al7 77.19(15) 1_554 . ?
Na7 Na1 Al7 110.70(13) 2_654 . ?
Al8 Na1 Al7 112.70(11) 2_655 . ?
O14 Na2 O8 128.6(2) 1_556 . ?
O14 Na2 O23 108.7(2) 1_556 1_556 ?
O8 Na2 O23 111.3(3) . 1_556 ?
O14 Na2 O19 95.2(2) 1_556 . ?
O8 Na2 O19 90.7(2) . . ?
O23 Na2 O19 121.0(2) 1_556 . ?
O14 Na2 O10 83.5(2) 1_556 1_556 ?
O8 Na2 O10 89.8(2) . 1_556 ?
O23 Na2 O10 59.8(2) 1_556 1_556 ?
O19 Na2 O10 178.7(2) . 1_556 ?
O14 Na2 O26 118.8(2) 1_556 . ?
O8 Na2 O26 107.6(2) . . ?
O23 Na2 O26 62.87(18) 1_556 . ?
O19 Na2 O26 58.37(18) . . ?
O10 Na2 O26 122.6(2) 1_556 . ?
O14 Na2 P2 93.93(19) 1_556 1_556 ?
O8 Na2 P2 105.8(2) . 1_556 ?
O23 Na2 P2 29.26(13) 1_556 1_556 ?
O19 Na2 P2 149.74(17) . 1_556 ?
O10 Na2 P2 30.97(14) 1_556 1_556 ?
O26 Na2 P2 92.07(15) . 1_556 ?
O14 Na2 P8 111.6(2) 1_556 . ?
O8 Na2 P8 98.09(18) . . ?
O23 Na2 P8 91.74(16) 1_556 . ?
O19 Na2 P8 29.70(13) . . ?
O10 Na2 P8 151.31(18) 1_556 . ?
O26 Na2 P8 28.87(13) . . ?
P2 Na2 P8 120.93(10) 1_556 . ?
O14 Na2 Na4 51.53(18) 1_556 2_655 ?
O8 Na2 Na4 142.1(2) . 2_655 ?
O23 Na2 Na4 101.10(18) 1_556 2_655 ?
O19 Na2 Na4 54.89(16) . 2_655 ?
O10 Na2 Na4 124.26(19) 1_556 2_655 ?
O26 Na2 Na4 69.96(16) . 2_655 ?
P2 Na2 Na4 112.08(13) 1_556 2_655 ?
P8 Na2 Na4 60.82(10) . 2_655 ?
O14 Na2 Na3 133.7(2) 1_556 2_556 ?
O8 Na2 Na3 49.59(19) . 2_556 ?
O23 Na2 Na3 64.48(16) 1_556 2_556 ?
O19 Na2 Na3 128.59(19) . 2_556 ?
O10 Na2 Na3 52.53(16) 1_556 2_556 ?
O26 Na2 Na3 99.20(17) . 2_556 ?
P2 Na2 Na3 56.99(10) 1_556 2_556 ?
P8 Na2 Na3 114.31(12) . 2_556 ?
Na4 Na2 Na3 165.27(13) 2_655 2_556 ?
O14 Na2 Al6 99.13(19) 1_556 . ?
O8 Na2 Al6 66.46(18) . . ?
O23 Na2 Al6 141.64(18) 1_556 . ?
O19 Na2 Al6 28.01(13) . . ?
O10 Na2 Al6 151.83(18) 1_556 . ?
O26 Na2 Al6 80.89(15) . . ?
P2 Na2 Al6 166.91(13) 1_556 . ?
P8 Na2 Al6 52.87(7) . . ?
Na4 Na2 Al6 75.99(11) 2_655 . ?
Na3 Na2 Al6 113.00(12) 2_556 . ?
O14 Na2 Al2 116.2(2) 1_556 1_556 ?
O8 Na2 Al2 114.7(2) . 1_556 ?
O23 Na2 Al2 29.94(14) 1_556 1_556 ?
O19 Na2 Al2 91.11(16) . 1_556 ?
O10 Na2 Al2 89.76(17) 1_556 1_556 ?
O26 Na2 Al2 33.00(13) . 1_556 ?
P2 Na2 Al2 59.08(8) 1_556 1_556 ?
P8 Na2 Al2 61.85(8) . 1_556 ?
Na4 Na2 Al2 84.36(11) 2_655 1_556 ?
Na3 Na2 Al2 81.32(11) 2_556 1_556 ?
Al6 Na2 Al2 113.38(11) . 1_556 ?
O5 Na3 O8 61.5(2) . . ?
O5 Na3 O3 93.0(2) . . ?
O8 Na3 O3 141.7(3) . . ?
O5 Na3 O8 84.5(2) . 2_556 ?
O8 Na3 O8 75.4(2) . 2_556 ?
O3 Na3 O8 133.8(3) . 2_556 ?
O5 Na3 O10 157.1(3) . 2 ?
O8 Na3 O10 98.0(2) . 2 ?
O3 Na3 O10 110.0(2) . 2 ?
O8 Na3 O10 79.9(2) 2_556 2 ?
O5 Na3 O2 64.34(19) . 2 ?
O8 Na3 O2 122.7(2) . 2 ?
O3 Na3 O2 56.0(2) . 2 ?
O8 Na3 O2 82.2(2) 2_556 2 ?
O10 Na3 O2 129.1(2) 2 2 ?
O5 Na3 O24 146.9(2) . 2 ?
O8 Na3 O24 127.0(2) . 2 ?
O3 Na3 O24 60.67(19) . 2 ?
O8 Na3 O24 127.8(2) 2_556 2 ?
O10 Na3 O24 53.14(18) 2 2 ?
O2 Na3 O24 108.5(2) 2 2 ?
O5 Na3 P7 31.24(14) . . ?
O8 Na3 P7 30.59(14) . . ?
O3 Na3 P7 117.54(19) . . ?
O8 Na3 P7 81.41(16) 2_556 . ?
O10 Na3 P7 128.5(2) 2 . ?
O2 Na3 P7 94.83(16) 2 . ?
O24 Na3 P7 143.9(2) 2 . ?
O5 Na3 O29 92.4(2) . . ?
O8 Na3 O29 95.5(2) . . ?
O3 Na3 O29 54.9(2) . . ?
O8 Na3 O29 170.8(2) 2_556 . ?
O10 Na3 O29 100.3(2) 2 . ?
O2 Na3 O29 104.3(2) 2 . ?
O24 Na3 O29 56.84(17) 2 . ?
P7 Na3 O29 91.43(17) . . ?
O5 Na3 P2 171.5(2) . 2 ?
O8 Na3 P2 126.94(19) . 2 ?
O3 Na3 P2 79.22(17) . 2 ?
O8 Na3 P2 98.33(18) 2_556 2 ?
O10 Na3 P2 30.97(14) 2 2 ?
O2 Na3 P2 107.95(17) 2 2 ?
O24 Na3 P2 29.43(12) 2 2 ?
P7 Na3 P2 157.03(16) . 2 ?
O29 Na3 P2 85.97(16) . 2 ?
O5 Na3 P1 85.14(17) . . ?
O8 Na3 P1 146.60(19) . . ?
O3 Na3 P1 29.02(14) . . ?
O8 Na3 P1 105.16(19) 2_556 . ?
O10 Na3 P1 115.11(18) 2 . ?
O2 Na3 P1 29.45(13) 2 . ?
O24 Na3 P1 79.85(15) 2 . ?
P7 Na3 P1 116.03(13) . . ?
O29 Na3 P1 83.16(15) . . ?
P2 Na3 P1 86.36(11) 2 . ?
O5 Na3 Na2 124.3(2) . 2_556 ?
O8 Na3 Na2 106.3(2) . 2_556 ?
O3 Na3 Na2 111.85(19) . 2_556 ?
O8 Na3 Na2 42.14(15) 2_556 2_556 ?
O10 Na3 Na2 47.85(14) 2 2_556 ?
O2 Na3 Na2 89.00(18) 2 2_556 ?
O24 Na3 Na2 86.12(15) 2 2_556 ?
P7 Na3 Na2 122.35(15) . 2_556 ?
O29 Na3 Na2 142.85(18) . 2_556 ?
P2 Na3 Na2 56.88(9) 2 2_556 ?
P1 Na3 Na2 93.71(12) . 2_556 ?
O7 Na4 O22 62.07(19) . . ?
O7 Na4 O31 138.9(2) . 8_565 ?
O22 Na4 O31 93.4(2) . 8_565 ?
O7 Na4 O14 77.4(2) . 2_654 ?
O22 Na4 O14 86.2(2) . 2_654 ?
O31 Na4 O14 136.9(2) 8_565 2_654 ?
O7 Na4 O25 123.3(2) . 8_565 ?
O22 Na4 O25 63.71(18) . 8_565 ?
O31 Na4 O25 58.19(17) 8_565 8_565 ?
O14 Na4 O25 83.8(2) 2_654 8_565 ?
O7 Na4 O19 100.0(2) . 2_655 ?
O22 Na4 O19 161.1(2) . 2_655 ?
O31 Na4 O19 104.8(2) 8_565 2_655 ?
O14 Na4 O19 84.0(2) 2_654 2_655 ?
O25 Na4 O19 130.8(2) 8_565 2_655 ?
O7 Na4 P10 30.76(14) . . ?
O22 Na4 P10 31.46(13) . . ?
O31 Na4 P10 117.08(17) 8_565 . ?
O14 Na4 P10 82.67(17) 2_654 . ?
O25 Na4 P10 94.49(16) 8_565 . ?
O19 Na4 P10 130.71(18) 2_655 . ?
O7 Na4 O32 122.9(2) . 2_655 ?
O22 Na4 O32 142.4(2) . 2_655 ?
O31 Na4 O32 57.69(17) 8_565 2_655 ?
O14 Na4 O32 131.1(2) 2_654 2_655 ?
O25 Na4 O32 109.7(2) 8_565 2_655 ?
O19 Na4 O32 51.04(17) 2_655 2_655 ?
P10 Na4 O32 138.93(18) . 2_655 ?
O7 Na4 P4 146.72(19) . 8_565 ?
O22 Na4 P4 85.04(16) . 8_565 ?
O31 Na4 P4 30.41(12) 8_565 8_565 ?
O14 Na4 P4 107.10(19) 2_654 8_565 ?
O25 Na4 P4 30.33(12) 8_565 8_565 ?
O19 Na4 P4 113.25(17) 2_655 8_565 ?
P10 Na4 P4 116.04(12) . 8_565 ?
O32 Na4 P4 79.74(15) 2_655 8_565 ?
O7 Na4 Na2 108.69(19) . 2_655 ?
O22 Na4 Na2 128.60(19) . 2_655 ?
O31 Na4 Na2 112.29(18) 8_565 2_655 ?
O14 Na4 Na2 44.48(15) 2_654 2_655 ?
O25 Na4 Na2 92.36(16) 8_565 2_655 ?
O19 Na4 Na2 48.48(15) 2_655 2_655 ?
P10 Na4 Na2 125.45(14) . 2_655 ?
O32 Na4 Na2 87.22(15) 2_655 2_655 ?
P4 Na4 Na2 95.38(13) 8_565 2_655 ?
O7 Na4 P8 125.99(19) . 2_655 ?
O22 Na4 P8 168.51(19) . 2_655 ?
O31 Na4 P8 75.28(15) 8_565 2_655 ?
O14 Na4 P8 103.17(18) 2_654 2_655 ?
O25 Na4 P8 110.22(17) 8_565 2_655 ?
O19 Na4 P8 29.72(12) 2_655 2_655 ?
P10 Na4 P8 154.98(15) . 2_655 ?
O32 Na4 P8 27.98(11) 2_655 2_655 ?
P4 Na4 P8 85.86(10) 8_565 2_655 ?
Na2 Na4 P8 59.34(9) 2_655 2_655 ?
O7 Na4 Al1 90.63(16) . 2_654 ?
O22 Na4 Al1 32.48(12) . 2_654 ?
O31 Na4 Al1 80.13(15) 8_565 2_654 ?
O14 Na4 Al1 76.79(16) 2_654 2_654 ?
O25 Na4 Al1 32.74(11) 8_565 2_654 ?
O19 Na4 Al1 155.45(19) 2_655 2_654 ?
P10 Na4 Al1 62.02(8) . 2_654 ?
O32 Na4 Al1 137.64(17) 2_655 2_654 ?
P4 Na4 Al1 59.76(7) 8_565 2_654 ?
Na2 Na4 Al1 107.16(12) 2_655 2_654 ?
P8 Na4 Al1 142.89(13) 2_655 2_654 ?
O12 Na5 O11 127.8(2) 7_565 . ?
O12 Na5 O30 107.2(3) 7_565 . ?
O11 Na5 O30 112.8(2) . . ?
O12 Na5 O9 88.6(2) 7_565 8_466 ?
O11 Na5 O9 93.4(2) . 8_466 ?
O30 Na5 O9 126.3(2) . 8_466 ?
O12 Na5 O22 102.3(2) 7_565 8_466 ?
O11 Na5 O22 122.9(3) . 8_466 ?
O30 Na5 O22 67.62(18) . 8_466 ?
O9 Na5 O22 58.9(2) 8_466 8_466 ?
O12 Na5 O6 90.1(2) 7_565 . ?
O11 Na5 O6 86.5(2) . . ?
O30 Na5 O6 55.13(19) . . ?
O9 Na5 O6 178.3(2) 8_466 . ?
O22 Na5 O6 122.5(2) 8_466 . ?
O12 Na5 P10 100.2(2) 7_565 8_466 ?
O11 Na5 P10 106.8(2) . 8_466 ?
O30 Na5 P10 96.52(16) . 8_466 ?
O9 Na5 P10 29.86(15) 8_466 8_466 ?
O22 Na5 P10 29.56(13) 8_466 8_466 ?
O6 Na5 P10 151.65(17) . 8_466 ?
O12 Na5 P3 106.8(2) 7_565 . ?
O11 Na5 P3 94.8(2) . . ?
O30 Na5 P3 27.50(13) . . ?
O9 Na5 P3 152.29(18) 8_466 . ?
O22 Na5 P3 94.74(15) 8_466 . ?
O6 Na5 P3 29.35(13) . . ?
P10 Na5 P3 122.75(10) 8_466 . ?
O12 Na5 Na8 51.04(19) 7_565 8_465 ?
O11 Na5 Na8 136.9(2) . 8_465 ?
O30 Na5 Na8 57.91(16) . 8_465 ?
O9 Na5 Na8 127.1(2) 8_466 8_465 ?
O22 Na5 Na8 93.93(17) 8_466 8_465 ?
O6 Na5 Na8 52.53(15) . 8_465 ?
P10 Na5 Na8 115.86(13) 8_466 8_465 ?
P3 Na5 Na8 57.29(11) . 8_465 ?
O12 Na5 Na6 140.3(2) 7_565 2 ?
O11 Na5 Na6 49.80(19) . 2 ?
O30 Na5 Na6 107.82(18) . 2 ?
O9 Na5 Na6 55.43(17) 8_466 2 ?
O22 Na5 Na6 74.82(17) 8_466 2 ?
O6 Na5 Na6 125.44(18) . 2 ?
P10 Na5 Na6 57.83(11) 8_466 2 ?
P3 Na5 Na6 112.86(13) . 2 ?
Na8 Na5 Na6 164.98(13) 8_465 2 ?
O12 Na5 Al1 117.0(2) 7_565 . ?
O11 Na5 Al1 114.97(19) . . ?
O30 Na5 Al1 34.55(13) . . ?
O9 Na5 Al1 92.32(17) 8_466 . ?
O22 Na5 Al1 35.22(12) 8_466 . ?
O6 Na5 Al1 89.23(15) . . ?
P10 Na5 Al1 62.53(7) 8_466 . ?
P3 Na5 Al1 60.27(7) . . ?
Na8 Na5 Al1 81.29(11) 8_465 . ?
Na6 Na5 Al1 83.82(11) 2 . ?
O12 Na5 Al7 64.43(19) 7_565 7_565 ?
O11 Na5 Al7 97.67(19) . 7_565 ?
O30 Na5 Al7 143.43(18) . 7_565 ?
O9 Na5 Al7 27.57(14) 8_466 7_565 ?
O22 Na5 Al7 79.20(15) 8_466 7_565 ?
O6 Na5 Al7 150.79(17) . 7_565 ?
P10 Na5 Al7 53.90(7) 8_466 7_565 ?
P3 Na5 Al7 167.50(14) . 7_565 ?
Na8 Na5 Al7 111.84(13) 8_465 7_565 ?
Na6 Na5 Al7 76.34(12) 2 7_565 ?
Al1 Na5 Al7 114.41(10) . 7_565 ?
O11 Na6 O35 127.6(3) . 7_565 ?
O11 Na6 O40 124.2(2) . 8_466 ?
O35 Na6 O40 98.1(2) 7_565 8_466 ?
O11 Na6 O24 61.3(2) . . ?
O35 Na6 O24 141.8(3) 7_565 . ?
O40 Na6 O24 63.0(2) 8_466 . ?
O11 Na6 O11 76.7(3) . 2 ?
O35 Na6 O11 129.2(3) 7_565 2 ?
O40 Na6 O11 99.6(2) 8_466 2 ?
O24 Na6 O11 88.0(2) . 2 ?
O11 Na6 O9 95.9(2) . 7_565 ?
O35 Na6 O9 55.62(18) 7_565 7_565 ?
O40 Na6 O9 139.2(2) 8_466 7_565 ?
O24 Na6 O9 156.6(3) . 7_565 ?
O11 Na6 O9 81.0(2) 2 7_565 ?
O11 Na6 P2 30.60(15) . . ?
O35 Na6 P2 142.8(2) 7_565 . ?
O40 Na6 P2 93.72(17) 8_466 . ?
O24 Na6 P2 30.74(13) . . ?
O11 Na6 P2 82.61(18) 2 . ?
O9 Na6 P2 126.5(2) 7_565 . ?
O11 Na6 P10 122.8(2) . 7_565 ?
O35 Na6 P10 29.30(13) 7_565 7_565 ?
O40 Na6 P10 112.68(18) 8_466 7_565 ?
O24 Na6 P10 171.1(2) . 7_565 ?
O11 Na6 P10 100.5(2) 2 7_565 ?
O9 Na6 P10 30.23(13) 7_565 7_565 ?
P2 Na6 P10 152.21(16) . 7_565 ?
O11 Na6 P4 152.9(2) . 8_466 ?
O35 Na6 P4 72.42(16) 7_565 8_466 ?
O40 Na6 P4 28.90(13) 8_466 8_466 ?
O24 Na6 P4 91.66(17) . 8_466 ?
O11 Na6 P4 105.6(2) 2 8_466 ?
O9 Na6 P4 111.17(18) 7_565 8_466 ?
P2 Na6 P4 122.30(14) . 8_466 ?
P10 Na6 P4 83.79(11) 7_565 8_466 ?
O11 Na6 Na5 105.8(2) . 2 ?
O35 Na6 Na5 86.19(18) 7_565 2 ?
O40 Na6 Na5 107.5(2) 8_466 2 ?
O24 Na6 Na5 129.9(2) . 2 ?
O11 Na6 Na5 43.08(17) 2 2 ?
O9 Na6 Na5 47.25(15) 7_565 2 ?
P2 Na6 Na5 123.40(17) . 2 ?
P10 Na6 Na5 58.14(10) 7_565 2 ?
P4 Na6 Na5 92.34(13) 8_466 2 ?
O11 Na6 Al2 92.27(18) . 2 ?
O35 Na6 Al2 131.8(2) 7_565 2 ?
O40 Na6 Al2 34.19(14) 8_466 2 ?
O24 Na6 Al2 34.38(14) . 2 ?
O11 Na6 Al2 80.42(18) 2 2 ?
O9 Na6 Al2 157.4(2) 7_565 2 ?
P2 Na6 Al2 63.35(9) . 2 ?
P10 Na6 Al2 144.43(15) 7_565 2 ?
P4 Na6 Al2 62.20(9) 8_466 2 ?
Na5 Na6 Al2 110.16(16) 2 2 ?
O11 Na6 P2 74.9(2) . 2 ?
O35 Na6 P2 147.9(2) 7_565 2 ?
O40 Na6 P2 81.36(17) 8_466 2 ?
O24 Na6 P2 66.04(16) . 2 ?
O11 Na6 P2 23.79(14) 2 2 ?
O9 Na6 P2 104.77(19) 7_565 2 ?
P2 Na6 P2 68.67(11) . 2 ?
P10 Na6 P2 121.96(16) 7_565 2 ?
P4 Na6 P2 96.28(13) 8_466 2 ?
Na5 Na6 P2 63.88(12) 2 2 ?
Al2 Na6 P2 57.22(8) 2 2 ?
O34 Na7 O7 87.5(2) . 2_654 ?
O34 Na7 O14 62.38(19) . . ?
O7 Na7 O14 77.2(2) 2_654 . ?
O34 Na7 O29 137.5(2) . 1_554 ?
O7 Na7 O29 134.4(2) 2_654 1_554 ?
O14 Na7 O29 112.7(2) . 1_554 ?
O34 Na7 O40 93.0(2) . 7_564 ?
O7 Na7 O40 141.0(2) 2_654 7_564 ?
O14 Na7 O40 136.3(2) . 7_564 ?
O29 Na7 O40 60.52(19) 1_554 7_564 ?
O34 Na7 O33 66.22(18) . 7_564 ?
O7 Na7 O33 88.1(2) 2_654 7_564 ?
O14 Na7 O33 126.8(2) . 7_564 ?
O29 Na7 O33 113.7(2) 1_554 7_564 ?
O40 Na7 O33 57.22(17) 7_564 7_564 ?
O34 Na7 O17 154.5(2) . 1_554 ?
O7 Na7 O17 81.95(19) 2_654 1_554 ?
O14 Na7 O17 92.5(2) . 1_554 ?
O29 Na7 O17 54.16(18) 1_554 1_554 ?
O40 Na7 O17 109.8(2) 7_564 1_554 ?
O33 Na7 O17 136.0(2) 7_564 1_554 ?
O34 Na7 O38 151.7(2) . 1_554 ?
O7 Na7 O38 88.9(2) 2_654 1_554 ?
O14 Na7 O38 143.4(2) . 1_554 ?
O29 Na7 O38 55.88(18) 1_554 1_554 ?
O40 Na7 O38 72.73(19) 7_564 1_554 ?
O33 Na7 O38 85.6(2) 7_564 1_554 ?
O17 Na7 O38 51.66(18) 1_554 1_554 ?
O34 Na7 P5 168.8(2) . 1_554 ?
O7 Na7 P5 103.65(18) 2_654 1_554 ?
O14 Na7 P5 120.03(18) . 1_554 ?
O29 Na7 P5 31.65(14) 1_554 1_554 ?
O40 Na7 P5 78.08(15) 7_564 1_554 ?
O33 Na7 P5 113.04(17) 7_564 1_554 ?
O17 Na7 P5 32.07(12) 1_554 1_554 ?
O38 Na7 P5 31.12(13) 1_554 1_554 ?
O34 Na7 P3 31.54(13) . . ?
O7 Na7 P3 83.33(17) 2_654 . ?
O14 Na7 P3 31.00(14) . . ?
O29 Na7 P3 128.86(18) 1_554 . ?
O40 Na7 P3 115.54(16) 7_564 . ?
O33 Na7 P3 97.36(15) 7_564 . ?
O17 Na7 P3 123.52(18) 1_554 . ?
O38 Na7 P3 171.53(19) 1_554 . ?
P5 Na7 P3 148.83(14) 1_554 . ?
O34 Na7 P4 86.90(16) . 7_564 ?
O7 Na7 P4 111.26(19) 2_654 7_564 ?
O14 Na7 P4 148.24(19) . 7_564 ?
O29 Na7 P4 83.80(17) 1_554 7_564 ?
O40 Na7 P4 30.15(12) 7_564 7_564 ?
O33 Na7 P4 29.98(12) 7_564 7_564 ?
O17 Na7 P4 118.60(17) 1_554 7_564 ?
O38 Na7 P4 68.38(16) 1_554 7_564 ?
P5 Na7 P4 88.57(11) 1_554 7_564 ?
P3 Na7 P4 117.59(12) . 7_564 ?
O34 Na7 Na1 129.89(19) . 2_654 ?
O7 Na7 Na1 44.04(15) 2_654 2_654 ?
O14 Na7 Na1 107.23(18) . 2_654 ?
O29 Na7 Na1 92.56(17) 1_554 2_654 ?
O40 Na7 Na1 115.97(17) 7_564 2_654 ?
O33 Na7 Na1 95.08(16) 7_564 2_654 ?
O17 Na7 Na1 49.81(14) 1_554 2_654 ?
O38 Na7 Na1 46.41(14) 1_554 2_654 ?
P5 Na7 Na1 60.92(10) 1_554 2_654 ?
P3 Na7 Na1 125.22(14) . 2_654 ?
P4 Na7 Na1 98.48(12) 7_564 2_654 ?
O20 Na8 O12 62.2(2) . . ?
O20 Na8 O33 92.8(2) . 8_566 ?
O12 Na8 O33 138.0(3) . 8_566 ?
O20 Na8 O12 86.7(2) . 2_655 ?
O12 Na8 O12 75.6(3) . 2_655 ?
O33 Na8 O12 140.0(3) 8_566 2_655 ?
O20 Na8 O31 64.78(19) . 8_566 ?
O12 Na8 O31 124.4(2) . 8_566 ?
O33 Na8 O31 58.27(18) 8_566 8_566 ?
O12 Na8 O31 86.0(2) 2_655 8_566 ?
O20 Na8 O6 156.4(3) . 8_566 ?
O12 Na8 O6 94.3(2) . 8_566 ?
O33 Na8 O6 105.4(2) 8_566 8_566 ?
O12 Na8 O6 88.7(2) 2_655 8_566 ?
O31 Na8 O6 137.9(2) 8_566 8_566 ?
O20 Na8 O30 149.6(2) . 8_566 ?
O12 Na8 O30 144.2(2) . 8_566 ?
O33 Na8 O30 72.53(18) 8_566 8_566 ?
O12 Na8 O30 88.2(2) 2_655 8_566 ?
O31 Na8 O30 85.01(19) 8_566 8_566 ?
O6 Na8 O30 53.06(17) 8_566 8_566 ?
O20 Na8 P11 31.56(13) . . ?
O12 Na8 P11 30.75(14) . . ?
O33 Na8 P11 116.52(18) 8_566 . ?
O12 Na8 P11 81.59(18) 2_655 . ?
O31 Na8 P11 95.58(16) 8_566 . ?
O6 Na8 P11 124.9(2) 8_566 . ?
O30 Na8 P11 169.7(2) 8_566 . ?
O20 Na8 P4 85.97(17) . 8_566 ?
O12 Na8 P4 147.7(2) . 8_566 ?
O33 Na8 P4 30.41(13) 8_566 8_566 ?
O12 Na8 P4 109.9(2) 2_655 8_566 ?
O31 Na8 P4 30.70(12) 8_566 8_566 ?
O6 Na8 P4 117.24(19) 8_566 8_566 ?
O30 Na8 P4 67.78(14) 8_566 8_566 ?
P11 Na8 P4 117.07(13) . 8_566 ?
O20 Na8 P3 168.7(2) . 8_566 ?
O12 Na8 P3 123.60(19) . 8_566 ?
O33 Na8 P3 76.68(15) 8_566 8_566 ?
O12 Na8 P3 103.95(19) 2_655 8_566 ?
O31 Na8 P3 111.60(17) 8_566 8_566 ?
O6 Na8 P3 30.71(14) 8_566 8_566 ?
O30 Na8 P3 30.36(11) 8_566 8_566 ?
P11 Na8 P3 152.45(16) . 8_566 ?
P4 Na8 P3 86.84(11) 8_566 8_566 ?
O20 Na8 Na5 128.3(2) . 8_566 ?
O12 Na8 Na5 107.9(2) . 8_566 ?
O33 Na8 Na5 114.08(19) 8_566 8_566 ?
O12 Na8 Na5 44.12(16) 2_655 8_566 ?
O31 Na8 Na5 92.00(18) 8_566 8_566 ?
O6 Na8 Na5 57.34(16) 8_566 8_566 ?
O30 Na8 Na5 45.25(13) 8_566 8_566 ?
P11 Na8 Na5 124.42(16) . 8_566 ?
P4 Na8 Na5 95.87(13) 8_566 8_566 ?
P3 Na8 Na5 61.20(10) 8_566 8_566 ?
O20 Na8 Al8 32.37(14) . 2_655 ?
O12 Na8 Al8 90.20(17) . 2_655 ?
O33 Na8 Al8 81.01(16) 8_566 2_655 ?
O12 Na8 Al8 77.43(17) 2_655 2_655 ?
O31 Na8 Al8 34.27(12) 8_566 2_655 ?
O6 Na8 Al8 163.9(2) 8_566 2_655 ?
O30 Na8 Al8 117.47(17) 8_566 2_655 ?
P11 Na8 Al8 61.65(9) . 2_655 ?
P4 Na8 Al8 61.57(9) 8_566 2_655 ?
P3 Na8 Al8 145.79(15) 8_566 2_655 ?
Na5 Na8 Al8 106.61(14) 8_566 2_655 ?
Na9' Na9 O21 83(2) . . ?
Na9' Na9 O36 80(2) . 1_556 ?
O21 Na9 O36 119.4(3) . 1_556 ?
Na9' Na9 O18 63(2) . 1_556 ?
O21 Na9 O18 122.3(3) . 1_556 ?
O36 Na9 O18 100.0(3) 1_556 1_556 ?
Na9' Na9 O21 159(2) . 2_656 ?
O21 Na9 O21 76.3(3) . 2_656 ?
O36 Na9 O21 106.6(3) 1_556 2_656 ?
O18 Na9 O21 132.7(3) 1_556 2_656 ?
Na9' Na9 O15 106(2) . 1_556 ?
O21 Na9 O15 95.6(3) . 1_556 ?
O36 Na9 O15 145.0(3) 1_556 1_556 ?
O18 Na9 O15 56.2(2) 1_556 1_556 ?
O21 Na9 O15 80.7(2) 2_656 1_556 ?
Na9' Na9 O28 84(2) . . ?
O21 Na9 O28 59.0(2) . . ?
O36 Na9 O28 61.6(2) 1_556 . ?
O18 Na9 O28 145.2(3) 1_556 . ?
O21 Na9 O28 82.0(2) 2_656 . ?
O15 Na9 O28 152.2(3) 1_556 . ?
Na9' Na9 O37 106(2) . 2_656 ?
O21 Na9 O37 165.6(3) . 2_656 ?
O36 Na9 O37 53.4(2) 1_556 2_656 ?
O18 Na9 O37 72.1(2) 1_556 2_656 ?
O21 Na9 O37 93.5(2) 2_656 2_656 ?
O15 Na9 O37 92.6(2) 1_556 2_656 ?
O28 Na9 O37 110.1(3) . 2_656 ?
Na9' Na9 P6 80(2) . . ?
O21 Na9 P6 29.01(16) . . ?
O36 Na9 P6 90.5(2) 1_556 . ?
O18 Na9 P6 138.4(3) 1_556 . ?
O21 Na9 P6 80.3(2) 2_656 . ?
O15 Na9 P6 124.4(3) 1_556 . ?
O28 Na9 P6 30.21(13) . . ?
O37 Na9 P6 140.2(2) 2_656 . ?
Na9' Na9 P9 81(2) . 1_556 ?
O21 Na9 P9 148.1(3) . 1_556 ?
O36 Na9 P9 30.29(15) 1_556 1_556 ?
O18 Na9 P9 73.6(2) 1_556 1_556 ?
O21 Na9 P9 114.8(2) 2_656 1_556 ?
O15 Na9 P9 115.2(2) 1_556 1_556 ?
O28 Na9 P9 91.8(2) . 1_556 ?
O37 Na9 P9 29.68(12) 2_656 1_556 ?
P6 Na9 P9 120.2(2) . 1_556 ?
Na9' Na9 P11 91(2) . 1_556 ?
O21 Na9 P11 121.6(3) . 1_556 ?
O36 Na9 P11 116.4(3) 1_556 1_556 ?
O18 Na9 P11 29.41(15) 1_556 1_556 ?
O21 Na9 P11 103.3(2) 2_656 1_556 ?
O15 Na9 P11 31.20(15) 1_556 1_556 ?
O28 Na9 P11 174.6(3) . 1_556 ?
O37 Na9 P11 70.18(17) 2_656 1_556 ?
P6 Na9 P11 149.6(2) . 1_556 ?
P9 Na9 P11 86.17(17) 1_556 1_556 ?
Na9' Na9 Na1 151(2) . 1_556 ?
O21 Na9 Na1 109.2(3) . 1_556 ?
O36 Na9 Na1 113.3(3) 1_556 1_556 ?
O18 Na9 Na1 88.8(2) 1_556 1_556 ?
O21 Na9 Na1 44.87(16) 2_656 1_556 ?
O15 Na9 Na1 48.62(16) 1_556 1_556 ?
O28 Na9 Na1 124.9(2) . 1_556 ?
O37 Na9 Na1 68.18(17) 2_656 1_556 ?
P6 Na9 Na1 123.7(2) . 1_556 ?
P9 Na9 Na1 97.78(18) 1_556 1_556 ?
P11 Na9 Na1 60.37(13) 1_556 1_556 ?
Na9 Na9' O18 104(2) . 1_556 ?
Na9 Na9' O21 83(2) . . ?
O18 Na9' O21 132.1(9) 1_556 . ?
Na9 Na9' O36 87(2) . 1_556 ?
O18 Na9' O36 107.0(8) 1_556 1_556 ?
O21 Na9' O36 120.7(8) . 1_556 ?
Na9 Na9' O32 166(3) . . ?
O18 Na9' O32 64.9(4) 1_556 . ?
O21 Na9' O32 110.3(7) . . ?
O36 Na9' O32 89.6(6) 1_556 . ?
Na9 Na9' O28 85(2) . . ?
O18 Na9' O28 166.1(8) 1_556 . ?
O21 Na9' O28 59.0(4) . . ?
O36 Na9' O28 62.0(5) 1_556 . ?
O32 Na9' O28 104.9(6) . . ?
Na9 Na9' O15 64(2) . 1_556 ?
O18 Na9' O15 54.4(4) 1_556 1_556 ?
O21 Na9' O15 90.2(6) . 1_556 ?
O36 Na9' O15 134.7(7) 1_556 1_556 ?
O32 Na9' O15 111.1(6) . 1_556 ?
O28 Na9' O15 139.2(6) . 1_556 ?
Na9 Na9' P6 90(2) . . ?
O18 Na9' P6 156.7(8) 1_556 . ?
O21 Na9' P6 29.9(3) . . ?
O36 Na9' P6 92.4(6) 1_556 . ?
O32 Na9' P6 103.5(5) . . ?
O28 Na9' P6 30.6(2) . . ?
O15 Na9' P6 119.1(6) 1_556 . ?
Na9 Na9' P9 88(2) . 1_556 ?
O18 Na9' P9 76.9(5) 1_556 1_556 ?
O21 Na9' P9 150.9(8) . 1_556 ?
O36 Na9' P9 30.7(3) 1_556 1_556 ?
O32 Na9' P9 82.0(5) . 1_556 ?
O28 Na9' P9 92.7(6) . 1_556 ?
O15 Na9' P9 110.4(6) 1_556 1_556 ?
P6 Na9' P9 123.1(6) . 1_556 ?
Na9 Na9' P11 79(2) . 1_556 ?
O18 Na9' P11 27.0(3) 1_556 1_556 ?
O21 Na9' P11 119.1(7) . 1_556 ?
O36 Na9' P11 115.4(7) 1_556 1_556 ?
O32 Na9' P11 91.2(5) . 1_556 ?
O28 Na9' P11 163.4(6) . 1_556 ?
O15 Na9' P11 30.2(2) 1_556 1_556 ?
P6 Na9' P11 148.9(7) . 1_556 ?
P9 Na9' P11 85.7(5) 1_556 1_556 ?
Na9 Na9' Al8 131(2) . 1_556 ?
O18 Na9' Al8 34.2(3) 1_556 1_556 ?
O21 Na9' Al8 140.3(7) . 1_556 ?
O36 Na9' Al8 86.5(5) 1_556 1_556 ?
O32 Na9' Al8 36.0(2) . 1_556 ?
O28 Na9' Al8 132.5(6) . 1_556 ?
O15 Na9' Al8 88.3(5) 1_556 1_556 ?
P6 Na9' Al8 139.4(5) . 1_556 ?
P9 Na9' Al8 63.4(3) 1_556 1_556 ?
P11 Na9' Al8 60.8(3) 1_556 1_556 ?
Na9 Na9' Na13 134(3) . . ?
O18 Na9' Na13 95.2(6) 1_556 . ?
O21 Na9' Na13 114.3(6) . . ?
O36 Na9' Na13 47.3(3) 1_556 . ?
O32 Na9' Na13 45.2(3) . . ?
O28 Na9' Na13 71.1(4) . . ?
O15 Na9' Na13 149.7(6) 1_556 . ?
P6 Na9' Na13 88.5(5) . . ?
P9 Na9' Na13 55.5(3) 1_556 . ?
P11 Na9' Na13 120.3(5) 1_556 . ?
Al8 Na9' Na13 61.5(3) 1_556 . ?
Na13 Na10 Na12 136.9(7) . 1_556 ?
Na13 Na10 O39 103.2(6) . 1_556 ?
Na12 Na10 O39 70.5(4) 1_556 1_556 ?
Na13 Na10 O37 79.2(5) . 1_556 ?
Na12 Na10 O37 143.7(5) 1_556 1_556 ?
O39 Na10 O37 110.7(4) 1_556 1_556 ?
Na13 Na10 O28 97.1(5) . 6_566 ?
Na12 Na10 O28 73.2(3) 1_556 6_566 ?
O39 Na10 O28 142.7(4) 1_556 6_566 ?
O37 Na10 O28 103.6(3) 1_556 6_566 ?
Na13 Na10 O27 154.1(6) . 1_556 ?
Na12 Na10 O27 56.2(3) 1_556 1_556 ?
O39 Na10 O27 102.5(4) 1_556 1_556 ?
O37 Na10 O27 89.6(3) 1_556 1_556 ?
O28 Na10 O27 62.8(2) 6_566 1_556 ?
Na13 Na10 O13 74.9(5) . 6_566 ?
Na12 Na10 O13 64.8(3) 1_556 6_566 ?
O39 Na10 O13 99.6(4) 1_556 6_566 ?
O37 Na10 O13 143.9(4) 1_556 6_566 ?
O28 Na10 O13 56.1(2) 6_566 6_566 ?
O27 Na10 O13 103.0(3) 1_556 6_566 ?
Na13 Na10 P5 105.4(5) . 1_556 ?
Na12 Na10 P5 87.3(3) 1_556 1_556 ?
O39 Na10 P5 26.6(2) 1_556 1_556 ?
O37 Na10 P5 84.8(2) 1_556 1_556 ?
O28 Na10 P5 157.2(4) 6_566 1_556 ?
O27 Na10 P5 96.6(3) 1_556 1_556 ?
O13 Na10 P5 126.0(3) 6_566 1_556 ?
Na13 Na10 P6 74.3(5) . 6_566 ?
Na12 Na10 P6 79.0(3) 1_556 6_566 ?
O39 Na10 P6 130.9(4) 1_556 6_566 ?
O37 Na10 P6 116.6(3) 1_556 6_566 ?
O28 Na10 P6 29.75(15) 6_566 6_566 ?
O27 Na10 P6 90.6(2) 1_556 6_566 ?
O13 Na10 P6 31.49(15) 6_566 6_566 ?
P5 Na10 P6 157.5(3) 1_556 6_566 ?
Na13 Na10 P9 75.2(5) . 1_556 ?
Na12 Na10 P9 136.8(4) 1_556 1_556 ?
O39 Na10 P9 140.4(4) 1_556 1_556 ?
O37 Na10 P9 29.75(15) 1_556 1_556 ?
O28 Na10 P9 74.9(2) 6_566 1_556 ?
O27 Na10 P9 83.5(2) 1_556 1_556 ?
O13 Na10 P9 117.4(3) 6_566 1_556 ?
P5 Na10 P9 114.4(2) 1_556 1_556 ?
P6 Na10 P9 87.5(2) 6_566 1_556 ?
Na13 Na10 Al5 120.1(5) . 1_556 ?
Na12 Na10 Al5 75.1(3) 1_556 1_556 ?
O39 Na10 Al5 136.5(4) 1_556 1_556 ?
O37 Na10 Al5 82.8(2) 1_556 1_556 ?
O28 Na10 Al5 34.64(16) 6_566 1_556 ?
O27 Na10 Al5 34.56(15) 1_556 1_556 ?
O13 Na10 Al5 88.8(2) 6_566 1_556 ?
P5 Na10 Al5 129.2(3) 1_556 1_556 ?
P6 Na10 Al5 64.32(14) 6_566 1_556 ?
P9 Na10 Al5 62.20(14) 1_556 1_556 ?
Na13 Na10 Na12 26.5(4) . 6_566 ?
Na12 Na10 Na12 111.1(3) 1_556 6_566 ?
O39 Na10 Na12 102.2(4) 1_556 6_566 ?
O37 Na10 Na12 104.1(3) 1_556 6_566 ?
O28 Na10 Na12 82.7(3) 6_566 6_566 ?
O27 Na10 Na12 145.1(3) 1_556 6_566 ?
O13 Na10 Na12 48.6(2) 6_566 6_566 ?
P5 Na10 Na12 116.2(3) 1_556 6_566 ?
P6 Na10 Na12 54.56(19) 6_566 6_566 ?
P9 Na10 Na12 92.8(3) 1_556 6_566 ?
Al5 Na10 Na12 114.6(2) 1_556 6_566 ?
Na15 Na11 O1 143.0(5) 6_566 . ?
Na15 Na11 O4 63.9(3) 6_566 . ?
O1 Na11 O4 114.3(4) . . ?
Na15 Na11 Na14 153.9(4) 6_566 . ?
O1 Na11 Na14 54.1(3) . . ?
O4 Na11 Na14 91.7(3) . . ?
Na15 Na11 O39 53.8(3) 6_566 6_566 ?
O1 Na11 O39 111.7(4) . 6_566 ?
O4 Na11 O39 117.5(4) . 6_566 ?
Na14 Na11 O39 150.4(4) . 6_566 ?
Na15 Na11 O16 118.0(4) 6_566 6_566 ?
O1 Na11 O16 93.6(3) . 6_566 ?
O4 Na11 O16 125.7(4) . 6_566 ?
Na14 Na11 O16 67.4(3) . 6_566 ?
O39 Na11 O16 90.0(3) 6_566 6_566 ?
Na15 Na11 O5 86.4(3) 6_566 6_566 ?
O1 Na11 O5 128.6(4) . 6_566 ?
O4 Na11 O5 67.1(3) . 6_566 ?
Na14 Na11 O5 74.7(3) . 6_566 ?
O39 Na11 O5 111.0(4) 6_566 6_566 ?
O16 Na11 O5 59.3(3) 6_566 6_566 ?
Na15 Na11 Na12 101.3(4) 6_566 6_566 ?
O1 Na11 Na12 55.7(3) . 6_566 ?
O4 Na11 Na12 142.0(4) . 6_566 ?
Na14 Na11 Na12 104.1(4) . 6_566 ?
O39 Na11 Na12 56.0(3) 6_566 6_566 ?
O16 Na11 Na12 92.3(3) 6_566 6_566 ?
O5 Na11 Na12 150.2(4) 6_566 6_566 ?
Na15 Na11 O16 65.6(3) 6_566 . ?
O1 Na11 O16 83.0(3) . . ?
O4 Na11 O16 55.4(2) . . ?
Na14 Na11 O16 109.5(4) . . ?
O39 Na11 O16 92.2(3) 6_566 . ?
O16 Na11 O16 176.4(3) 6_566 . ?
O5 Na11 O16 122.2(3) 6_566 . ?
Na12 Na11 O16 86.7(3) 6_566 . ?
Na15 Na11 P7 106.1(3) 6_566 6_566 ?
O1 Na11 P7 110.9(3) . 6_566 ?
O4 Na11 P7 95.2(3) . 6_566 ?
Na14 Na11 P7 64.7(3) . 6_566 ?
O39 Na11 P7 105.4(3) 6_566 6_566 ?
O16 Na11 P7 30.48(16) 6_566 6_566 ?
O5 Na11 P7 29.18(15) 6_566 6_566 ?
Na12 Na11 P7 122.7(3) 6_566 6_566 ?
O16 Na11 P7 150.5(3) . 6_566 ?
Na15 Na11 Na14 12.3(3) 6_566 6_565 ?
O1 Na11 Na14 132.7(4) . 6_565 ?
O4 Na11 Na14 58.0(2) . 6_565 ?
Na14 Na11 Na14 149.6(4) . 6_565 ?
O39 Na11 Na14 59.9(3) 6_566 6_565 ?
O16 Na11 Na14 130.3(3) 6_566 6_565 ?
O5 Na11 Na14 93.4(3) 6_566 6_565 ?
Na12 Na11 Na14 99.9(3) 6_566 6_565 ?
O16 Na11 Na14 53.3(2) . 6_565 ?
P7 Na11 Na14 116.2(3) 6_566 6_565 ?
Na15 Na11 P7 67.2(3) 6_566 . ?
O1 Na11 P7 95.5(3) . . ?
O4 Na11 P7 26.70(16) . . ?
Na14 Na11 P7 95.7(3) . . ?
O39 Na11 P7 112.5(3) 6_566 . ?
O16 Na11 P7 150.3(3) 6_566 . ?
O5 Na11 P7 93.5(2) 6_566 . ?
Na12 Na11 P7 116.0(3) 6_566 . ?
O16 Na11 P7 29.88(14) . . ?
P7 Na11 P7 120.8(2) 6_566 . ?
Na14 Na11 P7 56.59(19) 6_565 . ?
Na10 Na12 O27 75.7(4) 1_554 . ?
Na10 Na12 O1 153.8(5) 1_554 6_565 ?
O27 Na12 O1 129.2(4) . 6_565 ?
Na10 Na12 O39 56.6(3) 1_554 . ?
O27 Na12 O39 106.2(4) . . ?
O1 Na12 O39 113.7(4) 6_565 . ?
Na10 Na12 Na13 144.9(4) 1_554 6_565 ?
O27 Na12 Na13 72.3(3) . 6_565 ?
O1 Na12 Na13 57.1(3) 6_565 6_565 ?
O39 Na12 Na13 147.9(4) . 6_565 ?
Na10 Na12 O13 70.1(4) 1_554 6_565 ?
O27 Na12 O13 118.5(4) . 6_565 ?
O1 Na12 O13 88.2(3) 6_565 6_565 ?
O39 Na12 O13 95.5(3) . 6_565 ?
Na13 Na12 O13 113.7(3) 6_565 6_565 ?
Na10 Na12 Na11 110.1(4) 1_554 6_565 ?
O27 Na12 Na11 146.0(4) . 6_565 ?
O1 Na12 Na11 55.5(3) 6_565 6_565 ?
O39 Na12 Na11 58.2(3) . 6_565 ?
Na13 Na12 Na11 104.5(4) 6_565 6_565 ?
O13 Na12 Na11 94.2(3) 6_565 6_565 ?
Na10 Na12 O13 112.5(4) 1_554 . ?
O27 Na12 O13 59.6(2) . . ?
O1 Na12 O13 90.2(3) 6_565 . ?
O39 Na12 O13 89.2(3) . . ?
Na13 Na12 O13 61.9(3) 6_565 . ?
O13 Na12 O13 175.3(3) 6_565 . ?
Na11 Na12 O13 88.5(3) 6_565 . ?
Na10 Na12 O28 62.6(3) 1_554 6_565 ?
O27 Na12 O28 64.3(3) . 6_565 ?
O1 Na12 O28 116.8(3) 6_565 6_565 ?
O39 Na12 O28 118.5(3) . 6_565 ?
Na13 Na12 O28 90.3(3) 6_565 6_565 ?
O13 Na12 O28 54.8(2) 6_565 6_565 ?
Na11 Na12 O28 149.0(4) 6_565 6_565 ?
O13 Na12 O28 122.4(3) . 6_565 ?
Na10 Na12 P6 92.6(4) 1_554 . ?
O27 Na12 P6 28.17(16) . . ?
O1 Na12 P6 113.4(3) 6_565 . ?
O39 Na12 P6 98.2(3) . . ?
Na13 Na12 P6 64.9(2) 6_565 . ?
O13 Na12 P6 146.6(3) 6_565 . ?
Na11 Na12 P6 118.9(3) 6_565 . ?
O13 Na12 P6 31.50(15) . . ?
O28 Na12 P6 92.0(2) 6_565 . ?
Na10 Na12 Na13 17.1(3) 1_554 1_554 ?
O27 Na12 Na13 90.7(3) . 1_554 ?
O1 Na12 Na13 137.0(4) 6_565 1_554 ?
O39 Na12 Na13 57.9(3) . 1_554 ?
Na13 Na12 Na13 151.7(4) 6_565 1_554 ?
O13 Na12 Na13 54.5(2) 6_565 1_554 ?
Na11 Na12 Na13 102.2(3) 6_565 1_554 ?
O13 Na12 Na13 128.6(3) . 1_554 ?
O28 Na12 Na13 61.6(2) 6_565 1_554 ?
P6 Na12 Na13 109.5(3) . 1_554 ?
Na10 Na12 P6 65.0(3) 1_554 6_565 ?
O27 Na12 P6 91.2(3) . 6_565 ?
O1 Na12 P6 102.3(3) 6_565 6_565 ?
O39 Na12 P6 110.7(3) . 6_565 ?
Na13 Na12 P6 101.4(3) 6_565 6_565 ?
O13 Na12 P6 27.89(15) 6_565 6_565 ?
Na11 Na12 P6 122.0(3) 6_565 6_565 ?
O13 Na12 P6 149.0(3) . 6_565 ?
O28 Na12 P6 27.05(13) 6_565 6_565 ?
P6 Na12 P6 119.0(2) . 6_565 ?
Na13 Na12 P6 55.42(19) 1_554 6_565 ?
Na10 Na13 O1 122.4(6) . . ?
Na10 Na13 Na12 139.3(6) . 6_566 ?
O1 Na13 Na12 58.3(3) . 6_566 ?
Na10 Na13 O32 112.9(6) . . ?
O1 Na13 O32 63.8(3) . . ?
Na12 Na13 O32 103.1(4) 6_566 . ?
Na10 Na13 O36 104.8(5) . 1_556 ?
O1 Na13 O36 131.8(4) . 1_556 ?
Na12 Na13 O36 92.7(4) 6_566 1_556 ?
O32 Na13 O36 91.0(3) . 1_556 ?
Na10 Na13 O37 70.6(5) . 1_556 ?
O1 Na13 O37 127.0(4) . 1_556 ?
Na12 Na13 O37 146.1(4) 6_566 1_556 ?
O32 Na13 O37 64.3(3) . 1_556 ?
O36 Na13 O37 58.1(2) 1_556 1_556 ?
Na10 Na13 O13 75.8(5) . 6_566 ?
O1 Na13 O13 92.0(3) . 6_566 ?
Na12 Na13 O13 63.7(3) 6_566 6_566 ?
O32 Na13 O13 155.5(4) . 6_566 ?
O36 Na13 O13 109.4(3) 1_556 6_566 ?
O37 Na13 O13 138.1(4) 1_556 6_566 ?
Na10 Na13 O39 48.2(4) . 1_556 ?
O1 Na13 O39 75.2(3) . 1_556 ?
Na12 Na13 O39 120.9(4) 6_566 1_556 ?
O32 Na13 O39 84.7(3) . 1_556 ?
O36 Na13 O39 146.3(4) 1_556 1_556 ?
O37 Na13 O39 90.4(3) 1_556 1_556 ?
O13 Na13 O39 85.3(3) 6_566 1_556 ?
Na10 Na13 O27 108.4(5) . 6_566 ?
O1 Na13 O27 108.6(4) . 6_566 ?
Na12 Na13 O27 50.4(3) 6_566 6_566 ?
O32 Na13 O27 134.3(4) . 6_566 ?
O36 Na13 O27 59.6(2) 1_556 6_566 ?
O37 Na13 O27 114.5(3) 1_556 6_566 ?
O13 Na13 O27 54.6(2) 6_566 6_566 ?
O39 Na13 O27 139.4(3) 1_556 6_566 ?
Na10 Na13 P8 120.2(5) . . ?
O1 Na13 P8 31.82(18) . . ?
Na12 Na13 P8 81.8(3) 6_566 . ?
O32 Na13 P8 32.22(16) . . ?
O36 Na13 P8 116.0(3) 1_556 . ?
O37 Na13 P8 95.4(3) 1_556 . ?
O13 Na13 P8 123.3(3) 6_566 . ?
O39 Na13 P8 75.3(2) 1_556 . ?
O27 Na13 P8 129.3(4) 6_566 . ?
Na10 Na13 P6 80.3(5) . 6_566 ?
O1 Na13 P6 117.0(3) . 6_566 ?
Na12 Na13 P6 67.9(3) 6_566 6_566 ?
O32 Na13 P6 164.5(4) . 6_566 ?
O36 Na13 P6 77.4(2) 1_556 6_566 ?
O37 Na13 P6 115.8(3) 1_556 6_566 ?
O13 Na13 P6 32.28(16) 6_566 6_566 ?
O39 Na13 P6 110.6(3) 1_556 6_566 ?
O27 Na13 P6 30.37(14) 6_566 6_566 ?
P8 Na13 P6 147.7(3) . 6_566 ?
Na10 Na13 O28 56.8(4) . 6_566 ?
O1 Na13 O28 142.6(4) . 6_566 ?
Na12 Na13 O28 97.1(3) 6_566 6_566 ?
O32 Na13 O28 153.5(4) . 6_566 ?
O36 Na13 O28 70.9(2) 1_556 6_566 ?
O37 Na13 O28 89.5(3) 1_556 6_566 ?
O13 Na13 O28 50.6(2) 6_566 6_566 ?
O39 Na13 O28 99.6(3) 1_556 6_566 ?
O27 Na13 O28 52.1(2) 6_566 6_566 ?
P8 Na13 O28 173.0(3) . 6_566 ?
P6 Na13 O28 29.48(13) 6_566 6_566 ?
Na15 Na14 O1 111.9(7) 1_556 . ?
Na15 Na14 Na11 138.0(8) 1_556 . ?
O1 Na14 Na11 60.1(3) . . ?
Na15 Na14 O2 114.4(7) 1_556 1_556 ?
O1 Na14 O2 131.4(5) . 1_556 ?
Na11 Na14 O2 92.9(4) . 1_556 ?
Na15 Na14 O3 71.1(7) 1_556 1_556 ?
O1 Na14 O3 127.6(4) . 1_556 ?
Na11 Na14 O3 149.1(5) . 1_556 ?
O2 Na14 O3 59.0(3) 1_556 1_556 ?
Na15 Na14 O26 95.3(6) 1_556 . ?
O1 Na14 O26 61.9(3) . . ?
Na11 Na14 O26 111.5(4) . . ?
O2 Na14 O26 99.7(3) 1_556 . ?
O3 Na14 O26 65.7(3) 1_556 . ?
Na15 Na14 O16 83.1(6) 1_556 6_566 ?
O1 Na14 O16 90.6(3) . 6_566 ?
Na11 Na14 O16 57.3(3) . 6_566 ?
O2 Na14 O16 108.5(3) 1_556 6_566 ?
O3 Na14 O16 139.5(4) 1_556 6_566 ?
O26 Na14 O16 149.8(3) . 6_566 ?
Na15 Na14 O4 60.7(6) 1_556 6_566 ?
O1 Na14 O4 142.6(4) . 6_566 ?
Na11 Na14 O4 99.4(3) . 6_566 ?
O2 Na14 O4 76.0(3) 1_556 6_566 ?
O3 Na14 O4 86.7(3) 1_556 6_566 ?
O26 Na14 O4 149.0(4) . 6_566 ?
O16 Na14 O4 53.1(2) 6_566 6_566 ?
Na15 Na14 O39 37.9(5) 1_556 1_556 ?
O1 Na14 O39 74.1(3) . 1_556 ?
Na11 Na14 O39 117.9(4) . 1_556 ?
O2 Na14 O39 148.7(5) 1_556 1_556 ?
O3 Na14 O39 91.8(4) 1_556 1_556 ?
O26 Na14 O39 75.1(3) . 1_556 ?
O16 Na14 O39 85.9(3) 6_566 1_556 ?
O4 Na14 O39 92.6(4) 6_566 1_556 ?
Na15 Na14 P8 106.4(6) 1_556 . ?
O1 Na14 P8 30.31(18) . . ?
Na11 Na14 P8 84.8(3) . . ?
O2 Na14 P8 118.9(4) 1_556 . ?
O3 Na14 P8 97.3(3) 1_556 . ?
O26 Na14 P8 31.55(15) . . ?
O16 Na14 P8 120.1(3) 6_566 . ?
O4 Na14 P8 164.5(4) 6_566 . ?
O39 Na14 P8 72.4(2) 1_556 . ?
Na15 Na14 P1 86.4(7) 1_556 1_556 ?
O1 Na14 P1 146.8(4) . 1_556 ?
Na11 Na14 P1 123.7(4) . 1_556 ?
O2 Na14 P1 30.98(17) 1_556 1_556 ?
O3 Na14 P1 30.98(17) 1_556 1_556 ?
O26 Na14 P1 90.0(3) . 1_556 ?
O16 Na14 P1 119.9(3) 6_566 1_556 ?
O4 Na14 P1 70.4(2) 6_566 1_556 ?
O39 Na14 P1 117.7(4) 1_556 1_556 ?
P8 Na14 P1 119.6(3) . 1_556 ?
Na15 Na14 O5 112.6(6) 1_556 6_566 ?
O1 Na14 O5 114.3(4) . 6_566 ?
Na11 Na14 O5 54.4(3) . 6_566 ?
O2 Na14 O5 58.8(2) 1_556 6_566 ?
O3 Na14 O5 111.2(3) 1_556 6_566 ?
O26 Na14 O5 149.6(4) . 6_566 ?
O16 Na14 O5 51.0(2) 6_566 6_566 ?
O4 Na14 O5 52.6(2) 6_566 6_566 ?
O39 Na14 O5 134.6(3) 1_556 6_566 ?
P8 Na14 O5 137.2(4) . 6_566 ?
P1 Na14 O5 80.6(2) 1_556 6_566 ?
Na14 Na15 O39 123.6(7) 1_554 . ?
Na14 Na15 Na11 141.6(8) 1_554 6_565 ?
O39 Na15 Na11 67.4(4) . 6_565 ?
Na14 Na15 O4 96.2(6) 1_554 6_565 ?
O39 Na15 O4 127.2(5) . 6_565 ?
Na11 Na15 O4 60.0(3) 6_565 6_565 ?
Na14 Na15 O3 83.9(7) 1_554 . ?
O39 Na15 O3 117.8(4) . . ?
Na11 Na15 O3 126.0(5) 6_565 . ?
O4 Na15 O3 97.6(3) 6_565 . ?
Na14 Na15 O1 46.5(5) 1_554 1_554 ?
O39 Na15 O1 77.2(4) . 1_554 ?
Na11 Na15 O1 123.3(4) 6_565 1_554 ?
O4 Na15 O1 128.3(4) 6_565 1_554 ?
O3 Na15 O1 109.2(4) . 1_554 ?
Na14 Na15 O16 74.1(6) 1_554 6_565 ?
O39 Na15 O16 100.5(4) . 6_565 ?
Na11 Na15 O16 67.5(3) 6_565 6_565 ?
O4 Na15 O16 55.3(2) 6_565 6_565 ?
O3 Na15 O16 141.7(4) . 6_565 ?
O1 Na15 O16 77.6(3) 1_554 6_565 ?
Na14 Na15 O29 117.5(7) 1_554 . ?
O39 Na15 O29 59.9(3) . . ?
Na11 Na15 O29 100.0(4) 6_565 . ?
O4 Na15 O29 133.0(4) 6_565 . ?
O3 Na15 O29 58.0(2) . . ?
O1 Na15 O29 98.6(3) 1_554 . ?
O16 Na15 O29 160.2(4) 6_565 . ?
Na14 Na15 P5 124.6(6) 1_554 . ?
O39 Na15 P5 29.2(2) . . ?
Na11 Na15 P5 83.7(3) 6_565 . ?
O4 Na15 P5 139.2(4) 6_565 . ?
O3 Na15 P5 88.6(3) . . ?
O1 Na15 P5 86.1(3) 1_554 . ?
O16 Na15 P5 129.7(3) 6_565 . ?
O29 Na15 P5 30.70(14) . . ?
Na14 Na15 O26 63.4(6) 1_554 1_554 ?
O39 Na15 O26 81.2(3) . 1_554 ?
Na11 Na15 O26 147.8(4) 6_565 1_554 ?
O4 Na15 O26 151.5(4) 6_565 1_554 ?
O3 Na15 O26 62.4(3) . 1_554 ?
O1 Na15 O26 52.0(2) 1_554 1_554 ?
O16 Na15 O26 128.3(4) 6_565 1_554 ?
O29 Na15 O26 55.5(2) . 1_554 ?
P5 Na15 O26 64.6(2) . 1_554 ?
Na14 Na15 P1 73.1(6) 1_554 . ?
O39 Na15 P1 146.1(4) . . ?
Na11 Na15 P1 120.0(4) 6_565 . ?
O4 Na15 P1 72.4(2) 6_565 . ?
O3 Na15 P1 29.06(17) . . ?
O1 Na15 P1 114.2(4) 1_554 . ?
O16 Na15 P1 113.0(3) 6_565 . ?
O29 Na15 P1 86.4(2) . . ?
P5 Na15 P1 117.1(3) . . ?
O26 Na15 P1 82.2(2) 1_554 . ?
Na14 Na15 P7 74.7(6) 1_554 6_565 ?
O39 Na15 P7 126.6(4) . 6_565 ?
Na11 Na15 P7 71.4(3) 6_565 6_565 ?
O4 Na15 P7 28.78(16) 6_565 6_565 ?
O3 Na15 P7 113.5(3) . 6_565 ?
O1 Na15 P7 99.6(3) 1_554 6_565 ?
O16 Na15 P7 30.74(15) 6_565 6_565 ?
O29 Na15 P7 161.8(4) . 6_565 ?
P5 Na15 P7 153.4(3) . 6_565 ?
O26 Na15 P7 138.1(4) 1_554 6_565 ?
P1 Na15 P7 84.5(2) . 6_565 ?
P8 O1 Na14 103.9(4) . . ?
P8 O1 Na13 95.8(4) . . ?
Na14 O1 Na13 118.8(4) . . ?
P8 O1 Na11 142.0(5) . . ?
Na14 O1 Na11 65.8(4) . . ?
Na13 O1 Na11 121.5(4) . . ?
P8 O1 Na12 130.5(5) . 6_566 ?
Na14 O1 Na12 125.5(4) . 6_566 ?
Na13 O1 Na12 64.5(3) . 6_566 ?
Na11 O1 Na12 68.8(3) . 6_566 ?
P8 O1 Na15 101.1(4) . 1_556 ?
Na14 O1 Na15 21.6(3) . 1_556 ?
Na13 O1 Na15 98.4(4) . 1_556 ?
Na11 O1 Na15 81.4(3) . 1_556 ?
Na12 O1 Na15 125.5(3) 6_566 1_556 ?
P1 O2 Al3 144.3(4) . 1_554 ?
P1 O2 Na14 94.5(4) . 1_554 ?
Al3 O2 Na14 110.5(3) 1_554 1_554 ?
P1 O2 Na3 89.2(3) . 2 ?
Al3 O2 Na3 95.6(2) 1_554 2 ?
Na14 O2 Na3 126.1(3) 1_554 2 ?
P1 O3 Al2 150.1(4) . . ?
P1 O3 Na15 100.2(3) . . ?
Al2 O3 Na15 99.7(3) . . ?
P1 O3 Na3 98.3(3) . . ?
Al2 O3 Na3 100.1(3) . . ?
Na15 O3 Na3 100.0(3) . . ?
P1 O3 Na14 89.5(3) . 1_554 ?
Al2 O3 Na14 99.5(3) . 1_554 ?
Na15 O3 Na14 25.0(3) . 1_554 ?
Na3 O3 Na14 124.1(3) . 1_554 ?
P7 O4 Al3 139.3(3) . . ?
P7 O4 Na11 110.0(4) . . ?
Al3 O4 Na11 104.1(3) . . ?
P7 O4 Na15 101.6(4) . 6_566 ?
Al3 O4 Na15 115.8(3) . 6_566 ?
Na11 O4 Na15 56.0(3) . 6_566 ?
P7 O4 Na14 84.1(3) . 6_565 ?
Al3 O4 Na14 125.9(3) . 6_565 ?
Na11 O4 Na14 76.1(3) . 6_565 ?
Na15 O4 Na14 23.0(3) 6_566 6_565 ?
P7 O5 Al3 147.3(4) . 2_556 ?
P7 O5 Na3 93.6(3) . . ?
Al3 O5 Na3 105.2(2) 2_556 . ?
P7 O5 Na11 97.5(3) . 6_565 ?
Al3 O5 Na11 96.4(3) 2_556 6_565 ?
Na3 O5 Na11 119.0(3) . 6_565 ?
P7 O5 Na14 76.1(3) . 6_565 ?
Al3 O5 Na14 90.2(2) 2_556 6_565 ?
Na3 O5 Na14 163.2(3) . 6_565 ?
Na11 O5 Na14 50.9(3) 6_565 6_565 ?
P3 O6 Al9 132.7(4) . . ?
P3 O6 Na8 87.5(3) . 8_465 ?
Al9 O6 Na8 139.5(3) . 8_465 ?
P3 O6 Na5 86.9(3) . . ?
Al9 O6 Na5 102.8(3) . . ?
Na8 O6 Na5 70.12(18) 8_465 . ?
P10 O7 Na1 143.3(4) . . ?
P10 O7 Na4 94.0(3) . . ?
Na1 O7 Na4 110.9(3) . . ?
P10 O7 Na7 117.1(3) . 2_654 ?
Na1 O7 Na7 85.6(2) . 2_654 ?
Na4 O7 Na7 100.1(2) . 2_654 ?
P7 O8 Na2 138.8(4) . . ?
P7 O8 Na3 93.6(3) . . ?
Na2 O8 Na3 111.8(2) . . ?
P7 O8 Na3 119.9(3) . 2_556 ?
Na2 O8 Na3 88.3(2) . 2_556 ?
Na3 O8 Na3 99.7(2) . 2_556 ?
P10 O9 Al7 131.6(4) . . ?
P10 O9 Na5 98.1(3) . 8_565 ?
Al7 O9 Na5 111.8(3) . 8_565 ?
P10 O9 Na6 86.3(3) . 7_565 ?
Al7 O9 Na6 135.7(3) . 7_565 ?
Na5 O9 Na6 77.3(2) 8_565 7_565 ?
P2 O10 Al9 129.7(4) . . ?
P2 O10 Na2 93.8(3) . 1_554 ?
Al9 O10 Na2 117.6(3) . 1_554 ?
P2 O10 Na3 87.5(3) . 2 ?
Al9 O10 Na3 133.6(3) . 2 ?
Na2 O10 Na3 79.6(2) 1_554 2 ?
P2 O11 Na5 140.9(4) . . ?
P2 O11 Na6 96.0(3) . . ?
Na5 O11 Na6 112.8(3) . . ?
P2 O11 Na6 114.0(3) . 2 ?
Na5 O11 Na6 87.1(2) . 2 ?
Na6 O11 Na6 100.4(3) . 2 ?
P11 O12 Na5 141.1(4) . 7_565 ?
P11 O12 Na8 92.8(3) . . ?
Na5 O12 Na8 114.7(3) 7_565 . ?
P11 O12 Na8 118.2(3) . 2_655 ?
Na5 O12 Na8 84.8(2) 7_565 2_655 ?
Na8 O12 Na8 100.3(3) . 2_655 ?
P6 O13 Al6 127.4(4) . . ?
P6 O13 Na12 104.1(3) . 6_566 ?
Al6 O13 Na12 106.7(3) . 6_566 ?
P6 O13 Na13 86.3(3) . 6_565 ?
Al6 O13 Na13 143.1(3) . 6_565 ?
Na12 O13 Na13 73.6(3) 6_566 6_565 ?
P6 O13 Na10 88.9(3) . 6_565 ?
Al6 O13 Na10 141.8(3) . 6_565 ?
Na12 O13 Na10 45.1(3) 6_566 6_565 ?
Na13 O13 Na10 29.3(3) 6_565 6_565 ?
P6 O13 Na12 87.6(3) . . ?
Al6 O13 Na12 106.6(3) . . ?
Na12 O13 Na12 125.9(2) 6_566 . ?
Na13 O13 Na12 54.4(3) 6_565 . ?
Na10 O13 Na12 83.6(3) 6_565 . ?
P3 O14 Na2 144.6(4) . 1_554 ?
P3 O14 Na7 91.4(3) . . ?
Na2 O14 Na7 113.6(3) 1_554 . ?
P3 O14 Na4 118.8(3) . 2_654 ?
Na2 O14 Na4 84.0(2) 1_554 2_654 ?
Na7 O14 Na4 97.3(2) . 2_654 ?
P11 O15 Al7 129.9(4) . . ?
P11 O15 Na1 99.1(3) . . ?
Al7 O15 Na1 112.9(3) . . ?
P11 O15 Na9 86.0(3) . 1_554 ?
Al7 O15 Na9 137.8(3) . 1_554 ?
Na1 O15 Na9 75.1(2) . 1_554 ?
P11 O15 Na9' 81.5(4) . 1_554 ?
Al7 O15 Na9' 136.2(5) . 1_554 ?
Na1 O15 Na9' 85.3(4) . 1_554 ?
Na9 O15 Na9' 10.6(3) 1_554 1_554 ?
P7 O16 Al6 132.3(4) . . ?
P7 O16 Na11 98.0(3) . 6_565 ?
Al6 O16 Na11 112.2(3) . 6_565 ?
P7 O16 Na14 84.9(3) . 6_565 ?
Al6 O16 Na14 142.6(3) . 6_565 ?
Na11 O16 Na14 55.3(3) 6_565 6_565 ?
P7 O16 Na15 85.9(3) . 6_566 ?
Al6 O16 Na15 135.0(3) . 6_566 ?
Na11 O16 Na15 77.4(3) 6_565 6_566 ?
Na14 O16 Na15 22.7(3) 6_565 6_566 ?
P7 O16 Na11 88.0(3) . . ?
Al6 O16 Na11 103.4(3) . . ?
Na11 O16 Na11 123.5(2) 6_565 . ?
Na14 O16 Na11 69.6(3) 6_565 . ?
Na15 O16 Na11 46.9(3) 6_566 . ?
P5 O17 Al6 132.0(3) . . ?
P5 O17 Na1 95.3(3) . 2_655 ?
Al6 O17 Na1 116.6(3) . 2_655 ?
P5 O17 Na7 79.8(2) . 1_556 ?
Al6 O17 Na7 140.9(3) . 1_556 ?
Na1 O17 Na7 73.96(17) 2_655 1_556 ?
P11 O18 Al8 142.0(4) . . ?
P11 O18 Na9' 111.7(5) . 1_554 ?
Al8 O18 Na9' 104.5(5) . 1_554 ?
P11 O18 Na9 99.6(3) . 1_554 ?
Al8 O18 Na9 115.2(3) . 1_554 ?
Na9' O18 Na9 13.0(4) 1_554 1_554 ?
P8 O19 Al6 125.1(3) . . ?
P8 O19 Na2 100.9(3) . . ?
Al6 O19 Na2 111.1(3) . . ?
P8 O19 Na4 94.1(2) . 2_655 ?
Al6 O19 Na4 135.3(3) . 2_655 ?
Na2 O19 Na4 76.63(18) . 2_655 ?
P11 O20 Al8 146.6(4) . 2_655 ?
P11 O20 Na8 93.1(3) . . ?
Al8 O20 Na8 103.6(3) 2_655 . ?
P11 O20 Na1 96.9(3) . . ?
Al8 O20 Na1 97.4(2) 2_655 . ?
Na8 O20 Na1 123.7(3) . . ?
P6 O21 Na9 104.6(3) . . ?
P6 O21 Na9' 102.0(5) . . ?
Na9 O21 Na9' 14.3(4) . . ?
P6 O21 Na1 134.0(3) . 2_655 ?
Na9 O21 Na1 118.6(3) . 2_655 ?
Na9' O21 Na1 115.9(5) . 2_655 ?
P6 O21 Na9 106.9(3) . 2_656 ?
Na9 O21 Na9 101.1(3) . 2_656 ?
Na9' O21 Na9 115.0(5) . 2_656 ?
Na1 O21 Na9 80.7(2) 2_655 2_656 ?
P10 O22 Al1 148.4(3) . 2_654 ?
P10 O22 Na4 93.0(2) . . ?
Al1 O22 Na4 104.3(2) 2_654 . ?
P10 O22 Na5 97.4(3) . 8_565 ?
Al1 O22 Na5 95.8(2) 2_654 8_565 ?
Na4 O22 Na5 121.4(2) . 8_565 ?
P2 O23 Al2 145.5(4) . . ?
P2 O23 Na2 102.4(3) . 1_554 ?
Al2 O23 Na2 111.4(3) . 1_554 ?
P2 O24 Al2 153.2(4) . 2 ?
P2 O24 Na6 90.9(3) . . ?
Al2 O24 Na6 97.9(2) 2 . ?
P2 O24 Na3 86.0(2) . 2 ?
Al2 O24 Na3 91.8(2) 2 2 ?
Na6 O24 Na3 163.9(3) . 2 ?
P4 O25 Al1 143.9(3) . . ?
P4 O25 Na4 89.5(2) . 8_466 ?
Al1 O25 Na4 97.7(2) . 8_466 ?
P8 O26 Al2 166.8(4) . 1_556 ?
P8 O26 Na2 94.6(3) . . ?
Al2 O26 Na2 98.3(2) 1_556 . ?
P8 O26 Na14 82.4(3) . . ?
Al2 O26 Na14 95.8(3) 1_556 . ?
Na2 O26 Na14 109.2(3) . . ?
P8 O26 Na15 91.0(3) . 1_556 ?
Al2 O26 Na15 83.2(3) 1_556 1_556 ?
Na2 O26 Na15 128.1(3) . 1_556 ?
Na14 O26 Na15 21.3(3) . 1_556 ?
P6 O27 Al5 134.9(3) . . ?
P6 O27 Na12 108.2(3) . . ?
Al5 O27 Na12 111.8(3) . . ?
P6 O27 Na10 127.9(3) . 1_554 ?
Al5 O27 Na10 94.8(3) . 1_554 ?
Na12 O27 Na10 48.1(3) . 1_554 ?
P6 O27 Na13 83.7(3) . 6_565 ?
Al5 O27 Na13 100.8(3) . 6_565 ?
Na12 O27 Na13 57.3(3) . 6_565 ?
Na10 O27 Na13 104.2(3) 1_554 6_565 ?
P6 O28 Al5 167.7(4) . 2_656 ?
P6 O28 Na10 94.8(3) . 6_565 ?
Al5 O28 Na10 96.5(3) 2_656 6_565 ?
P6 O28 Na12 98.4(3) . 6_566 ?
Al5 O28 Na12 93.1(2) 2_656 6_566 ?
Na10 O28 Na12 44.2(3) 6_565 6_566 ?
P6 O28 Na9' 80.7(4) . . ?
Al5 O28 Na9' 93.7(4) 2_656 . ?
Na10 O28 Na9' 140.2(4) 6_565 . ?
Na12 O28 Na9' 97.0(4) 6_566 . ?
P6 O28 Na9 82.5(3) . . ?
Al5 O28 Na9 89.9(2) 2_656 . ?
Na10 O28 Na9 151.6(3) 6_565 . ?
Na12 O28 Na9 108.0(3) 6_566 . ?
Na9' O28 Na9 11.5(3) . . ?
P6 O28 Na13 74.8(3) . 6_565 ?
Al5 O28 Na13 114.3(3) 2_656 6_565 ?
Na10 O28 Na13 26.1(3) 6_565 6_565 ?
Na12 O28 Na13 65.2(2) 6_566 6_565 ?
Na9' O28 Na13 146.6(4) . 6_565 ?
Na9 O28 Na13 154.7(3) . 6_565 ?
P5 O29 Al2 136.8(4) . . ?
P5 O29 Na7 85.7(3) . 1_556 ?
Al2 O29 Na7 103.0(3) . 1_556 ?
P5 O29 Na15 79.6(3) . . ?
Al2 O29 Na15 88.4(3) . . ?
Na7 O29 Na15 165.3(3) 1_556 . ?
P5 O29 Na3 132.1(3) . . ?
Al2 O29 Na3 85.8(2) . . ?
Na7 O29 Na3 108.2(2) 1_556 . ?
Na15 O29 Na3 81.5(2) . . ?
P3 O30 Al1 140.0(3) . . ?
P3 O30 Na5 108.6(3) . . ?
Al1 O30 Na5 101.8(2) . . ?
P3 O30 Na8 84.8(2) . 8_465 ?
Al1 O30 Na8 127.9(2) . 8_465 ?
Na5 O30 Na8 76.83(19) . 8_465 ?
P4 O31 Al8 144.5(3) . 7_565 ?
P4 O31 Na4 95.9(3) . 8_466 ?
Al8 O31 Na4 110.0(2) 7_565 8_466 ?
P4 O31 Na8 89.0(2) . 8_465 ?
Al8 O31 Na8 95.4(2) 7_565 8_465 ?
Na4 O31 Na8 124.4(2) 8_466 8_465 ?
P8 O32 Al8 145.6(4) . 1_556 ?
P8 O32 Na13 87.9(3) . . ?
Al8 O32 Na13 102.8(3) 1_556 . ?
P8 O32 Na9' 125.2(5) . . ?
Al8 O32 Na9' 88.6(4) 1_556 . ?
Na13 O32 Na9' 84.4(5) . . ?
P8 O32 Na4 82.5(3) . 2_655 ?
Al8 O32 Na4 91.4(2) 1_556 2_655 ?
Na13 O32 Na4 165.3(3) . 2_655 ?
Na9' O32 Na4 92.0(4) . 2_655 ?
P4 O33 Al4 145.0(3) . 2_654 ?
P4 O33 Na8 95.2(3) . 8_465 ?
Al4 O33 Na8 109.9(2) 2_654 8_465 ?
P4 O33 Na7 92.2(2) . 7_564 ?
Al4 O33 Na7 93.9(2) 2_654 7_564 ?
Na8 O33 Na7 123.2(2) 8_465 7_564 ?
P3 O34 Al4 147.7(3) . 2_654 ?
P3 O34 Na7 95.1(2) . . ?
Al4 O34 Na7 104.2(2) 2_654 . ?
P10 O35 Al4 140.4(3) . . ?
P10 O35 Na6 100.1(3) . 7_565 ?
Al4 O35 Na6 116.1(2) . 7_565 ?
P9 O36 Al5 146.8(3) . 2_655 ?
P9 O36 Na9' 97.6(5) . 1_554 ?
Al5 O36 Na9' 108.1(5) 2_655 1_554 ?
P9 O36 Na9 97.9(3) . 1_554 ?
Al5 O36 Na9 102.3(3) 2_655 1_554 ?
Na9' O36 Na9 13.4(3) 1_554 1_554 ?
P9 O36 Na13 92.6(3) . 1_554 ?
Al5 O36 Na13 108.1(3) 2_655 1_554 ?
Na9' O36 Na13 89.2(4) 1_554 1_554 ?
Na9 O36 Na13 102.6(3) 1_554 1_554 ?
P9 O37 Al8 144.2(3) . . ?
P9 O37 Na10 96.3(3) . 1_554 ?
Al8 O37 Na10 107.7(3) . 1_554 ?
P9 O37 Na13 90.1(3) . 1_554 ?
Al8 O37 Na13 97.5(3) . 1_554 ?
Na10 O37 Na13 30.2(3) 1_554 1_554 ?
P9 O37 Na9 77.7(2) . 2_656 ?
Al8 O37 Na9 119.9(3) . 2_656 ?
Na10 O37 Na9 103.7(3) 1_554 2_656 ?
Na13 O37 Na9 131.1(3) 1_554 2_656 ?
P5 O38 Al8 149.8(4) . . ?
P5 O38 Na1 102.1(3) . 2_655 ?
Al8 O38 Na1 101.8(3) . 2_655 ?
P5 O38 Na7 78.1(2) . 1_556 ?
Al8 O38 Na7 126.1(3) . 1_556 ?
Na1 O38 Na7 74.9(2) 2_655 1_556 ?
P5 O39 Na10 115.3(6) . 1_554 ?
P5 O39 Na15 107.9(5) . . ?
Na10 O39 Na15 125.7(4) 1_554 . ?
P5 O39 Na12 133.4(5) . . ?
Na10 O39 Na12 52.9(4) 1_554 . ?
Na15 O39 Na12 113.5(4) . . ?
P5 O39 Na11 124.5(5) . 6_565 ?
Na10 O39 Na11 113.7(4) 1_554 6_565 ?
Na15 O39 Na11 58.8(4) . 6_565 ?
Na12 O39 Na11 65.7(3) . 6_565 ?
P5 O39 Na13 115.8(4) . 1_554 ?
Na10 O39 Na13 28.5(3) 1_554 1_554 ?
Na15 O39 Na13 102.8(4) . 1_554 ?
Na12 O39 Na13 75.0(3) . 1_554 ?
Na11 O39 Na13 119.6(3) 6_565 1_554 ?
P5 O39 Na14 110.7(4) . 1_554 ?
Na10 O39 Na14 110.9(4) 1_554 1_554 ?
Na15 O39 Na14 18.4(3) . 1_554 ?
Na12 O39 Na14 115.4(3) . 1_554 ?
Na11 O39 Na14 73.1(3) 6_565 1_554 ?
Na13 O39 Na14 85.6(3) 1_554 1_554 ?
P4 O40 Al2 151.6(3) . 7_565 ?
P4 O40 Na6 101.7(3) . 8_565 ?
Al2 O40 Na6 100.1(2) 7_565 8_565 ?
P4 O40 Na7 92.7(3) . 7_564 ?
Al2 O40 Na7 102.1(2) 7_565 7_564 ?
Na6 O40 Na7 98.0(2) 8_565 7_564 ?

loop_
_geom_bond_atom_site_label_1
_geom_bond_atom_site_label_2
_geom_bond_distance
_geom_bond_site_symmetry_2
_geom_bond_publ_flag
P1 O3 1.520(6) . y
P1 O3 1.520(6) 2 n
P1 O2 1.524(6) . y
P1 O2 1.524(6) 2 n
P1 Na14 2.952(8) 2_556 n
P1 Na14 2.952(8) 1_554 n
P1 Na15 3.079(8) 2 n
P1 Na15 3.079(8) . n
P1 Na3 3.100(4) . n
P1 Na3 3.100(4) 2 n
P2 O24 1.499(6) . y
P2 O11 1.501(6) . y
P2 O23 1.521(5) . y
P2 O10 1.568(6) . y
P2 Na6 2.932(4) . n
P2 Na2 3.039(4) 1_554 n
P2 Na3 3.043(4) 2 n
P2 Na6 3.398(5) 2 n
P3 O14 1.509(6) . y
P3 O34 1.538(5) . y
P3 O30 1.539(5) . y
P3 O6 1.551(6) . y
P3 Na7 2.928(4) . n
P3 Na8 3.033(4) 8_465 n
P3 Na5 3.159(4) . n
P4 O25 1.532(5) . y
P4 O33 1.538(5) . y
P4 O31 1.544(5) . y
P4 O40 1.546(5) . y
P4 Na8 3.025(5) 8_465 n
P4 Na4 3.034(4) 8_466 n
P4 Na7 3.075(4) 7_564 n
P4 Na6 3.133(5) 8_565 n
P5 O39 1.506(6) . y
P5 O29 1.524(6) . y
P5 O38 1.529(6) . y
P5 O17 1.563(5) . y
P5 Na7 2.896(4) 1_556 n
P5 Na15 2.936(8) . n
P5 Na10 3.040(8) 1_554 n
P5 Na1 3.078(4) 2_655 n
P6 O21 1.502(6) . y
P6 O27 1.517(5) . y
P6 O28 1.521(6) . y
P6 O13 1.596(6) . y
P6 Na9' 2.948(18) . n
P6 Na13 2.983(8) 6_565 n
P6 Na9 2.997(6) . n
P6 Na12 3.052(7) . n
P6 Na10 3.055(8) 6_565 n
P6 Na12 3.309(7) 6_566 n
P6 Na9 3.358(6) 2_656 n
P7 O8 1.496(6) . y
P7 O4 1.523(6) . y
P7 O5 1.525(6) . y
P7 O16 1.588(6) . y
P7 Na3 2.935(4) . n
P7 Na14 3.001(8) 6_565 n
P7 Na15 3.099(8) 6_566 n
P7 Na11 3.101(8) 6_565 n
P7 Na11 3.186(7) . n
P8 O1 1.500(5) . y
P8 O32 1.510(6) . y
P8 O26 1.523(6) . y
P8 O19 1.586(5) . y
P8 Na13 2.830(8) . n
P8 Na14 2.884(8) . n
P8 Na2 3.144(4) . n
P8 Na4 3.191(4) 2_655 n
P8 Na15 3.353(9) 1_556 n
P8 Na12 3.450(7) 6_566 n
P9 O37 1.531(5) 2_655 n
P9 O37 1.531(5) . y
P9 O36 1.538(5) 2_655 n
P9 O36 1.538(5) . y
P9 Na9' 2.986(19) 2_656 n
P9 Na9' 2.986(19) 1_554 n
P9 Na13 3.015(8) 1_554 n
P9 Na13 3.015(8) 2_656 n
P9 Na9 3.021(6) 2_656 n
P9 Na9 3.021(6) 1_554 n
P9 Na10 3.067(8) 1_554 n
P9 Na10 3.067(8) 2_656 n
P10 O7 1.506(6) . y
P10 O35 1.529(5) . y
P10 O22 1.535(5) . y
P10 O9 1.552(6) . y
P10 Na4 2.938(4) . n
P10 Na6 3.076(4) 7_565 n
P10 Na5 3.086(4) 8_565 n
P10 Na7 3.402(4) 2_654 n
P11 O12 1.510(6) . y
P11 O18 1.517(6) . y
P11 O20 1.547(5) . y
P11 O15 1.581(6) . y
P11 Na8 2.951(4) . n
P11 Na9 3.045(6) 1_554 n
P11 Na9' 3.105(17) 1_554 n
P11 Na1 3.119(4) . n
P11 Na8 3.454(5) 2_655 n
Al1 O25 1.872(5) . y
Al1 O25 1.872(5) 7_565 n
Al1 O30 1.900(5) . y
Al1 O30 1.900(5) 7_565 n
Al1 O22 1.900(5) 8_466 y
Al1 O22 1.900(5) 2_654 n
Al1 Na5 3.278(3) . n
Al1 Na5 3.278(3) 7_565 n
Al1 Na4 3.430(4) 2_654 n
Al1 Na4 3.430(4) 8_466 n
Al2 O23 1.858(5) . y
Al2 O29 1.883(6) . y
Al2 O24 1.906(6) 2 y
Al2 O26 1.907(6) 1_554 y
Al2 O40 1.908(6) 7_565 y
Al2 O3 1.913(6) . y
Al2 Na15 3.329(8) . n
Al2 Na6 3.343(5) 2 n
Al2 Na3 3.397(5) . n
Al2 Na14 3.427(9) 1_554 n
Al2 Na2 3.466(3) 1_554 n
Al2 Na7 3.520(4) 1_556 n
Al3 O4 1.893(5) . y
Al3 O4 1.893(5) 5_567 n
Al3 O2 1.904(5) 5_566 n
Al3 O2 1.904(5) 1_556 y
Al3 O5 1.940(5) 6_566 n
Al3 O5 1.940(5) 2_556 y
Al3 Na11 3.338(7) . n
Al3 Na11 3.338(7) 5_567 n
Al3 Na3 3.469(4) 6_566 n
Al3 Na3 3.469(4) 2_556 n
Al3 Na14 3.559(9) 5_567 n
Al3 Na14 3.559(9) . n
Al4 O35 1.863(5) 7_665 n
Al4 O35 1.863(5) . y
Al4 O34 1.879(5) 8_566 n
Al4 O34 1.879(5) 2_654 y
Al4 O33 1.950(5) 2_654 y
Al4 O33 1.950(5) 8_566 n
Al4 Na7 3.357(3) 2_654 n
Al4 Na7 3.357(3) 8_566 n
Al5 O27 1.896(5) . y
Al5 O27 1.896(5) 5_666 n
Al5 O28 1.905(5) 6_565 n
Al5 O28 1.905(5) 2_656 y
Al5 O36 1.916(5) 6_566 n
Al5 O36 1.916(5) 2_655 y
Al5 Na10 3.330(8) 5_667 n
Al5 Na10 3.330(8) 1_554 n
Al5 Na9 3.374(6) 2_656 n
Al5 Na9 3.374(6) 6_565 n
Al5 Na12 3.409(7) 5_666 n
Al5 Na12 3.409(7) . n
Al6 O16 1.718(6) . y
Al6 O13 1.728(6) . y
Al6 O17 1.732(5) . y
Al6 O19 1.744(5) . y
Al6 Na12 3.453(7) 6_566 n
Al6 Na2 3.465(4) . n
Al6 Na11 3.485(8) 6_565 n
Al6 Na12 3.570(7) . n
Al7 O15 1.737(6) . y
Al7 O15 1.737(6) 2_654 n
Al7 O9 1.746(6) 2_654 n
Al7 O9 1.746(6) . y
Al7 Na5 3.504(4) 7_565 n
Al7 Na5 3.504(4) 8_565 n
Al7 Na1 3.513(4) . n
Al7 Na1 3.513(4) 2_654 n
Al8 O20 1.873(6) 2_655 y
Al8 O18 1.874(6) . y
Al8 O32 1.898(6) 1_554 y
Al8 O37 1.905(6) . y
Al8 O38 1.911(6) . y
Al8 O31 1.923(5) 7_565 y
Al8 Na9' 3.231(17) 1_554 n
Al8 Na1 3.335(3) 2_655 n
Al8 Na8 3.400(5) 2_655 n
Al8 Na13 3.413(8) 1_554 n
Al8 Na10 3.567(8) 1_554 n
Al8 Na4 3.601(4) 2_654 n
Al9 O10 1.739(6) . y
Al9 O10 1.739(6) 2_554 n
Al9 O6 1.756(6) 2_554 n
Al9 O6 1.756(6) . y
Na1 O7 2.202(6) . ?
Na1 O21 2.256(6) 2_655 ?
Na1 O38 2.370(7) 2_655 ?
Na1 O15 2.450(7) . ?
Na1 O17 2.511(6) 2_655 ?
Na1 O20 2.528(6) . ?
Na1 P5 3.078(4) 2_655 n
Na1 Na9 3.155(7) 1_554 n
Na1 Na7 3.159(5) 2_654 n
Na1 Al8 3.335(3) 2_655 n
Na2 O14 2.226(6) 1_556 ?
Na2 O8 2.227(6) . ?
Na2 O23 2.325(6) 1_556 ?
Na2 O19 2.431(7) . ?
Na2 O10 2.501(6) 1_556 ?
Na2 O26 2.631(7) . ?
Na2 P2 3.039(4) 1_556 n
Na2 Na4 3.160(5) 2_655 n
Na2 Na3 3.318(5) 2_556 n
Na2 Al2 3.466(3) 1_556 n
Na3 O5 2.412(6) . ?
Na3 O8 2.433(7) . ?
Na3 O3 2.493(8) . ?
Na3 O8 2.528(8) 2_556 ?
Na3 O10 2.677(7) 2 ?
Na3 O2 2.721(7) 2 ?
Na3 O24 2.754(7) 2 ?
Na3 O29 2.968(7) . ?
Na3 P2 3.043(4) 2 n
Na3 Na2 3.318(5) 2_556 n
Na4 O7 2.420(7) . ?
Na4 O22 2.425(6) . ?
Na4 O31 2.457(6) 8_565 ?
Na4 O14 2.487(7) 2_654 ?
Na4 O25 2.633(6) 8_565 ?
Na4 O19 2.657(6) 2_655 ?
Na4 O32 3.015(7) 2_655 ?
Na4 P4 3.034(4) 8_565 n
Na4 Na2 3.160(5) 2_655 n
Na4 P8 3.191(4) 2_655 n
Na4 Al1 3.430(4) 2_654 n
Na5 O12 2.215(7) 7_565 ?
Na5 O11 2.234(7) . ?
Na5 O30 2.311(6) . ?
Na5 O9 2.459(7) 8_466 ?
Na5 O22 2.486(6) 8_466 ?
Na5 O6 2.836(7) . ?
Na5 P10 3.086(4) 8_466 n
Na5 Na8 3.168(6) 8_465 n
Na5 Na6 3.267(6) 2 n
Na5 Al7 3.504(4) 7_565 n
Na6 O11 2.366(7) . ?
Na6 O35 2.413(6) 7_565 ?
Na6 O40 2.431(6) 8_466 ?
Na6 O24 2.496(7) . ?
Na6 O11 2.498(8) 2 ?
Na6 O9 2.757(7) 7_565 ?
Na6 P10 3.076(4) 7_565 n
Na6 P4 3.133(5) 8_466 n
Na6 Na5 3.267(6) 2 n
Na6 Al2 3.343(5) 2 n
Na6 P2 3.398(5) 2 n
Na7 O34 2.358(6) . ?
Na7 O7 2.441(7) 2_654 ?
Na7 O14 2.474(7) . ?
Na7 O29 2.580(7) 1_554 ?
Na7 O40 2.585(6) 7_564 ?
Na7 O33 2.604(6) 7_564 ?
Na7 O17 2.732(6) 1_554 ?
Na7 O38 2.795(7) 1_554 ?
Na7 P5 2.896(4) 1_554 n
Na7 P4 3.075(4) 7_564 n
Na7 Na1 3.159(5) 2_654 n
Na8 O20 2.431(6) . ?
Na8 O12 2.461(8) . ?
Na8 O33 2.469(6) 8_566 ?
Na8 O12 2.474(8) 2_655 ?
Na8 O31 2.628(6) 8_566 ?
Na8 O6 2.674(7) 8_566 ?
Na8 O30 2.757(6) 8_566 ?
Na8 P4 3.025(5) 8_566 n
Na8 P3 3.033(4) 8_566 n
Na8 Na5 3.169(6) 8_566 n
Na8 Al8 3.400(5) 2_655 n
Na9 Na9' 0.557(14) . n
Na9 O21 2.243(8) . ?
Na9 O36 2.397(8) 1_556 ?
Na9 O18 2.399(8) 1_556 ?
Na9 O21 2.599(9) 2_656 ?
Na9 O15 2.716(8) 1_556 ?
Na9 O28 2.788(8) . ?
Na9 O37 2.951(8) 2_656 ?
Na9 P9 3.021(6) 1_556 n
Na9 P11 3.045(6) 1_556 n
Na9 Na1 3.155(7) 1_556 n
Na9' O18 2.205(18) 1_556 ?
Na9' O21 2.244(19) . ?
Na9' O36 2.36(2) 1_556 ?
Na9' O32 2.660(16) . ?
Na9' O28 2.783(18) . ?
Na9' O15 2.917(18) 1_556 ?
Na9' P9 2.986(19) 1_556 n
Na9' P11 3.105(17) 1_556 n
Na9' Al8 3.231(17) 1_556 n
Na9' Na13 3.436(18) . n
Na10 Na13 1.330(13) . n
Na10 Na12 1.984(11) 1_556 n
Na10 O39 2.076(12) 1_556 ?
Na10 O37 2.493(9) 1_556 ?
Na10 O28 2.526(9) 6_566 ?
Na10 O27 2.584(11) 1_556 ?
Na10 O13 2.635(10) 6_566 ?
Na10 P5 3.040(8) 1_556 n
Na10 P6 3.055(8) 6_566 n
Na10 P9 3.067(8) 1_556 n
Na10 Al5 3.330(8) 1_556 n
Na10 Na12 3.537(12) 6_566 n
Na11 Na15 2.226(12) 6_566 n
Na11 O1 2.277(9) . ?
Na11 O4 2.325(9) . ?
Na11 Na14 2.397(12) . ?
Na11 O39 2.403(10) 6_566 ?
Na11 O16 2.452(9) 6_566 ?
Na11 O5 2.509(9) 6_566 ?
Na11 Na12 2.577(9) 6_566 ?n
Na11 O16 2.818(9) . n
Na11 P7 3.101(8) 6_566 n
Na11 Na14 3.145(12) 6_565 n
Na12 Na10 1.984(11) 1_554 n
Na12 O27 2.216(9) . ?
Na12 O1 2.283(9) 6_565 ?
Na12 O39 2.345(9) . ?
Na12 Na13 2.421(11) 6_565 n
Na12 O13 2.535(9) 6_565 ?
Na12 Na11 2.577(9) 6_565 n
Na12 O13 2.670(9) . ?
Na12 O28 2.725(9) 6_565 ?
Na12 Na13 3.092(11) 1_554 n
Na12 P6 3.309(7) 6_565 n
Na13 O1 2.253(11) . ?
Na13 Na12 2.421(11) 6_566 n
Na13 O32 2.449(10) . ?
Na13 O36 2.525(9) 1_556 ?
Na13 O37 2.596(10) 1_556 ?
Na13 O13 2.625(10) 6_566 ?
Na13 O39 2.710(11) 1_556 ?
Na13 O27 2.739(10) 6_566 ?
Na13 P6 2.983(8) 6_566 n
Na13 O28 2.996(9) 6_566 n
Na14 Na15 1.080(14) 1_556 n
Na14 O1 2.129(11) . ?
Na14 O2 2.413(10) 1_556 ?
Na14 O3 2.546(11) 1_556 ?
Na14 O26 2.660(10) . ?
Na14 O16 2.691(10) 6_566 ?
Na14 O4 2.747(10) 6_566 ?
Na14 O39 2.844(12) 1_556 ?
Na14 P1 2.953(8) 1_556 n
Na14 O5 2.977(9) 6_566 n
Na15 Na14 1.080(14) 1_554 n
Na15 O39 2.100(13) . ?
Na15 Na11 2.226(12) 6_565 ?
Na15 O4 2.411(9) 6_565 ?
Na15 O3 2.422(10) . ?
Na15 O1 2.724(12) 1_554 ?
Na15 O16 2.777(10) 6_565 ?
Na15 O29 2.798(10) . ?
Na15 O26 2.962(10) 1_554 ?
Na15 P7 3.099(8) 6_565 ?
O1 Na12 2.283(9) 6_566 n
O1 Na15 2.724(12) 1_556 n
O2 Al3 1.904(5) 1_554 n
O2 Na14 2.413(10) 1_554 n
O2 Na3 2.721(7) 2 n
O3 Na14 2.546(11) 1_554 n
O4 Na15 2.411(9) 6_566 n
O4 Na14 2.747(10) 6_565 n
O5 Al3 1.940(5) 2_556 n
O5 Na11 2.509(9) 6_565 n
O5 Na14 2.977(9) 6_565 n
O6 Na8 2.674(7) 8_465 n
O7 Na7 2.441(6) 2_654 n
O8 Na3 2.528(8) 2_556 n
O9 Na5 2.459(7) 8_565 n
O9 Na6 2.757(7) 7_565 n
O10 Na2 2.501(6) 1_554 n
O10 Na3 2.677(7) 2 n
O11 Na6 2.498(8) 2 n
O12 Na5 2.215(7) 7_565 n
O12 Na8 2.474(8) 2_655 n
O13 Na12 2.535(9) 6_566 n
O13 Na13 2.625(10) 6_565 n
O13 Na10 2.635(10) 6_565 ?
O14 Na2 2.226(6) 1_554 n
O14 Na4 2.487(7) 2_654 n
O15 Na9 2.716(8) 1_554 n
O15 Na9' 2.917(18) 1_554 n
O16 Na11 2.452(9) 6_565 n
O16 Na14 2.691(10) 6_565 n
O16 Na15 2.777(10) 6_566 n
O17 Na1 2.511(6) 2_655 n
O17 Na7 2.732(6) 1_556 n
O18 Na9' 2.205(18) 1_554 n
O18 Na9 2.400(8) 1_554 n
O19 Na4 2.657(6) 2_655 n
O20 Al8 1.873(6) 2_655 n
O21 Na1 2.255(6) 2_655 n
O21 Na9 2.599(9) 2_656 n
O22 Al1 1.900(5) 2_654 n
O22 Na5 2.486(6) 8_565 n
O23 Na2 2.325(6) 1_554 n
O24 Al2 1.906(6) 2 n
O24 Na3 2.754(7) 2 n
O25 Na4 2.633(6) 8_466 n
O26 Al2 1.907(6) 1_556 n
O26 Na15 2.962(10) 1_556 n
O27 Na10 2.584(11) 1_554 n
O27 Na13 2.739(10) 6_565 n
O28 Al5 1.905(5) 2_656 n
O28 Na10 2.526(9) 6_565 n
O28 Na12 2.725(9) 6_566 n
O28 Na13 2.996(9) 6_565 n
O29 Na7 2.579(7) 1_556 n
O30 Na8 2.757(6) 8_465 n
O31 Al8 1.923(5) 7_565 n
O31 Na4 2.457(6) 8_466 n
O31 Na8 2.628(6) 8_465 n
O32 Al8 1.898(6) 1_556 n
O32 Na4 3.015(7) 2_655 n
O33 Al4 1.950(5) 2_654 n
O33 Na8 2.469(6) 8_465 n
O33 Na7 2.604(6) 7_564 n
O34 Al4 1.879(5) 2_654 n
O35 Na6 2.413(6) 7_565 n
O36 Al5 1.916(5) 2_655 n
O36 Na9' 2.36(2) 1_554 n
O36 Na9 2.397(8) 1_554 n
O36 Na13 2.525(9) 1_554 n
O37 Na10 2.493(9) 1_554 n
O37 Na13 2.596(10) 1_554 n
O37 Na9 2.951(8) 2_656 n
O38 Na1 2.370(7) 2_655 n
O38 Na7 2.795(7) 1_556 n
O39 Na10 2.075(12) 1_554 n
O39 Na11 2.403(10) 6_565 n
O39 Na13 2.710(12) 1_554 n
O39 Na14 2.845(12) 1_554 n
O40 Al2 1.908(6) 7_565 n
O40 Na6 2.431(6) 8_565 n
O40 Na7 2.585(6) 7_564 n

_cod_database_fobs_code 2108789
